data_7122721
loop_
_publ_author_name
'Escobar, Luis'
'Villar\'on, David'
'Escudero, Eduardo Carmelo'
'Ballester, Pablo'

_publ_section_title
;
 A Mono-Metallic Pd(II)-Cage Featuring Two Different Polar Binding Sites
;
_journal_name_full 'Chemical Communications'
_journal_paper_doi 10.1039/C8CC09195A
_journal_year 2018
_chemical_formula_sum 'C116.75 H94.75 B2 Cl11.25 F8 N11 O5 Pd'
_chemical_formula_weight 2410.61
_space_group_IT_number 14
_space_group_name_Hall '-P 2ybc'
_symmetry_cell_setting monoclinic
_symmetry_space_group_name_Hall '-P 2ybc'
_symmetry_space_group_name_H-M 'P 1 21/c 1'
_atom_sites_solution_hydrogens geom
_audit_creation_method SHELXL-2014/7
_audit_update_record
;
2018-10-31 deposited with the CCDC.
2018-12-12 downloaded from the CCDC.
;
_cell_angle_alpha 90
_cell_angle_beta 104.528(2)
_cell_angle_gamma 90
_cell_formula_units_Z 4
_cell_length_a 17.7612(15)
_cell_length_b 25.045(2)
_cell_length_c 26.647(2)
_cell_measurement_reflns_used 3564
_cell_measurement_temperature 100(2)
_cell_measurement_theta_max 19.49
_cell_measurement_theta_min 2.37
_cell_volume 11474.4(16)
_computing_cell_refinement 'Bruker APEX2 v2014.9-0'
_computing_data_collection 'Bruker APEX2 v2014.9-0'
_computing_data_reduction 'Bruker SAINT V7.60A'
_computing_molecular_graphics 'SHELXL-2014 (Sheldrick, 2014)'
_computing_publication_material 'SHELXL-2014 (Sheldrick, 2014)'
_computing_structure_refinement 'SHELXL-2014 (Sheldrick, 2014)'
_computing_structure_solution Sir2011
_diffrn_ambient_temperature 100(2)
_diffrn_detector_area_resol_mean 512
_diffrn_detector_type '4K CCD area detector APEX II'
_diffrn_measured_fraction_theta_full 0.997
_diffrn_measured_fraction_theta_max 0.997
_diffrn_measurement_device_type 'APEX DUO Kappa 4-axis goniometer'
_diffrn_measurement_method
;
 Fullsphere data collection, phi and omega scans
;
_diffrn_measurement_specimen_support 'magnetic support with MicroMount'
_diffrn_radiation_monochromator 'Quazar MX Multilayer Optics'
_diffrn_radiation_type MoK\a
_diffrn_radiation_wavelength 0.71073
_diffrn_reflns_av_R_equivalents 0.1308
_diffrn_reflns_av_unetI/netI 0.1572
_diffrn_reflns_Laue_measured_fraction_full 0.997
_diffrn_reflns_Laue_measured_fraction_max 0.997
_diffrn_reflns_limit_h_max 18
_diffrn_reflns_limit_h_min -19
_diffrn_reflns_limit_k_max 27
_diffrn_reflns_limit_k_min -27
_diffrn_reflns_limit_l_max 28
_diffrn_reflns_limit_l_min -28
_diffrn_reflns_number 60244
_diffrn_reflns_point_group_measured_fraction_full 0.997
_diffrn_reflns_point_group_measured_fraction_max 0.997
_diffrn_reflns_theta_full 23.023
_diffrn_reflns_theta_max 23.023
_diffrn_reflns_theta_min 1.579
_diffrn_source 'Microfocus source E025 IuS'
_diffrn_source_current 0.6
_diffrn_source_power 50
_diffrn_source_size '0.2 mm x 0.2 mm fine focus'
_diffrn_source_type 'Bruker APEX DUO'
_exptl_absorpt_coefficient_mu 0.495
_exptl_absorpt_correction_T_max 0.976
_exptl_absorpt_correction_T_min 0.82
_exptl_absorpt_correction_type multi-scan
_exptl_absorpt_process_details
; 
 SADABS Version 2008/1 Bruker-Nonius
 Blessing, Acta Cryst. (1995) A51 33-38
;
_exptl_crystal_colour colourless
_exptl_crystal_density_diffrn 1.395
_exptl_crystal_description block
_exptl_crystal_F_000 4926
_exptl_crystal_size_max 0.05
_exptl_crystal_size_mid 0.05
_exptl_crystal_size_min 0.05
_refine_diff_density_max 1.862
_refine_diff_density_min -0.849
_refine_diff_density_rms 0.108
_refine_ls_extinction_method none
_refine_ls_goodness_of_fit_ref 1.225
_refine_ls_hydrogen_treatment constr
_refine_ls_matrix_type full
_refine_ls_number_parameters 1732
_refine_ls_number_reflns 15475
_refine_ls_number_restraints 832
_refine_ls_restrained_S_all 14.382
_refine_ls_R_factor_all 0.1862
_refine_ls_R_factor_gt 0.0938
_refine_ls_shift/su_max 0.011
_refine_ls_shift/su_mean 0.000
_refine_ls_structure_factor_coef Fsqd
_refine_ls_weighting_details 'w=1/[\s^2^(Fo^2^)+(0.1000P)^2^] where P=(Fo^2^+2Fc^2^)/3'
_refine_ls_weighting_scheme calc
_refine_ls_wR_factor_gt 0.2121
_refine_ls_wR_factor_ref 0.2467
_reflns_Friedel_coverage 0.000
_reflns_number_gt 8050
_reflns_number_total 15475
_reflns_threshold_expression 'I > 2\s(I)'
_cod_data_source_file c8cc09195a2.cif
_cod_data_source_block mo_LEPdNO_0m
_cod_depositor_comments
;
The following automatic conversions were performed:

'_symmetry_cell_setting' value 'Monoclinic' changed to 'monoclinic'
according to
/home/data/users/saulius/crontab/automatic-downloads/rss-feeds/RSC/lib/dictionaries/cif_core.dic
dictionary named 'cif_core.dic' version 2.4.2 from 2011-04-26.

'_exptl_absorpt_correction_type' value 'Multi-scan' changed to
'multi-scan' according to
/home/data/users/saulius/crontab/automatic-downloads/rss-feeds/RSC/lib/dictionaries/cif_core.dic
dictionary named 'cif_core.dic' version 2.4.2 from 2011-04-26.

Automatic conversion script
Id: cif_fix_values 4973 2017-02-22 13:04:09Z antanas 
;
_cod_original_sg_symbol_H-M P2(1)/c
_cod_database_code 7122721
_shelx_shelxl_version_number 2014/7
_shelx_space_group_comment
;
The symmetry employed for this shelxl refinement is uniquely defined
by the following loop, which should always be used as a source of
symmetry information in preference to the above space-group names.
They are only intended as comments.
;
_shelx_estimated_absorpt_t_min 0.976
_shelx_estimated_absorpt_t_max 0.976

loop_
_space_group_symop_operation_xyz
'x, y, z'
'-x, y+1/2, -z+1/2'
'-x, -y, -z'
'x, -y-1/2, z-1/2'

loop_
_atom_site_label
_atom_site_type_symbol
_atom_site_fract_x
_atom_site_fract_y
_atom_site_fract_z
_atom_site_U_iso_or_equiv
_atom_site_adp_type
_atom_site_occupancy
_atom_site_site_symmetry_order
_atom_site_calc_flag
_atom_site_refinement_flags_posn
_atom_site_refinement_flags_adp
_atom_site_refinement_flags_occupancy
_atom_site_disorder_assembly
_atom_site_disorder_group
Pd1 Pd 0.87988(5) 0.47006(3) 0.80069(3) 0.0337(3) Uani 1 1 d . . . . .
O1 O 0.7619(4) 0.4944(3) 0.5939(2) 0.049(2) Uani 1 1 d . . . . .
O2 O 0.8975(4) 0.3250(3) 0.6612(2) 0.0384(18) Uani 1 1 d . . . . .
O3 O 0.6471(4) 0.3506(3) 0.8256(2) 0.0382(18) Uani 1 1 d . . . . .
O4 O 0.5801(4) 0.4978(3) 0.7193(3) 0.0477(19) Uani 1 1 d . . . . .
N1 N 0.1508(5) 0.2780(3) 0.3265(3) 0.031(2) Uani 1 1 d . . . . .
H1N H 0.1880 0.2653 0.3520 0.037 Uiso 1 1 calc R U . . .
N2 N 0.2830(4) 0.1934(3) 0.3096(3) 0.0270(19) Uani 1 1 d . . . . .
H2N H 0.2850 0.2067 0.3405 0.032 Uiso 1 1 calc R U . . .
N3 N 0.2560(4) 0.1187(3) 0.4053(3) 0.028(2) Uani 1 1 d . . . . .
H3N H 0.2684 0.1525 0.4112 0.034 Uiso 1 1 calc R U . . .
N4 N 0.1196(4) 0.2020(3) 0.4197(2) 0.0244(19) Uani 1 1 d . . . . .
H4N H 0.1668 0.2140 0.4217 0.029 Uiso 1 1 calc R U . . .
N5 N 0.9037(5) 0.5082(3) 0.7403(3) 0.040(2) Uani 1 1 d . . . . .
N6 N 0.9563(5) 0.4140(3) 0.7913(3) 0.031(2) Uani 1 1 d . . . . .
N7 N 0.8524(5) 0.4294(3) 0.8594(3) 0.033(2) Uani 1 1 d . . . . .
N8 N 0.7971(5) 0.5229(3) 0.8073(3) 0.037(2) Uani 1 1 d . . . . .
C1 C 0.0779(5) 0.2917(4) 0.3306(3) 0.027(2) Uani 1 1 d . . . . .
C2 C 0.0355(5) 0.3069(4) 0.2833(3) 0.032(3) Uani 1 1 d . . . . .
H2 H -0.0177 0.3170 0.2742 0.038 Uiso 1 1 calc R U . . .
C3 C 0.0869(6) 0.3047(4) 0.2497(3) 0.035(3) Uani 1 1 d . . . . .
H3 H 0.0734 0.3142 0.2140 0.042 Uiso 1 1 calc R U . . .
C4 C 0.1576(6) 0.2870(4) 0.2765(3) 0.032(3) Uani 1 1 d . . . . .
C5 C 0.2326(6) 0.2790(4) 0.2604(3) 0.035(3) Uani 1 1 d . . . . .
C6 C 0.2191(6) 0.2975(4) 0.2036(3) 0.041(3) Uani 1 1 d . . . . .
H6A H 0.2656 0.2900 0.1913 0.061 Uiso 1 1 calc R U . . .
H6B H 0.2086 0.3359 0.2014 0.061 Uiso 1 1 calc R U . . .
H6C H 0.1746 0.2783 0.1819 0.061 Uiso 1 1 calc R U . . .
C7 C 0.2994(6) 0.3142(4) 0.2932(3) 0.031(3) Uani 1 1 d . . . . .
C8 C 0.2840(6) 0.3606(4) 0.3178(3) 0.034(3) Uani 1 1 d . . . . .
H8 H 0.2318 0.3719 0.3140 0.041 Uiso 1 1 calc R U . . .
C9 C 0.3446(7) 0.3903(4) 0.3477(4) 0.045(3) Uani 1 1 d . . . . .
H9 H 0.3332 0.4212 0.3651 0.054 Uiso 1 1 calc R U . . .
C10 C 0.4216(6) 0.3760(4) 0.3529(4) 0.040(3) Uani 1 1 d . . . . .
C11 C 0.4362(6) 0.3311(4) 0.3247(4) 0.038(3) Uani 1 1 d . . . . .
H11 H 0.4883 0.3215 0.3257 0.045 Uiso 1 1 calc R U . . .
C12 C 0.3775(6) 0.3018(4) 0.2964(3) 0.034(3) Uani 1 1 d . . . . .
H12 H 0.3891 0.2717 0.2780 0.041 Uiso 1 1 calc R U . . .
C13 C 0.4834(6) 0.4031(4) 0.3890(4) 0.041(3) Uani 1 1 d . . . . .
C14 C 0.5349(7) 0.4199(4) 0.4228(4) 0.046(3) Uani 1 1 d . . . . .
C15 C 0.5959(7) 0.4402(4) 0.4649(4) 0.043(3) Uani 1 1 d . . . . .
C16 C 0.5758(7) 0.4553(4) 0.5113(4) 0.056(3) Uani 1 1 d . . . . .
H16 H 0.5234 0.4530 0.5135 0.067 Uiso 1 1 calc R U . . .
C17 C 0.6330(7) 0.4735(5) 0.5533(4) 0.053(3) Uani 1 1 d . . . . .
H17 H 0.6195 0.4844 0.5841 0.064 Uiso 1 1 calc R U . . .
C18 C 0.7114(7) 0.4758(4) 0.5504(4) 0.045(3) Uani 1 1 d . . . . .
C19 C 0.7296(6) 0.4601(4) 0.5051(4) 0.047(3) Uani 1 1 d . . . . .
H19 H 0.7822 0.4607 0.5030 0.056 Uiso 1 1 calc R U . . .
C20 C 0.6721(7) 0.4435(4) 0.4632(4) 0.048(3) Uani 1 1 d . . . . .
H20 H 0.6857 0.4340 0.4321 0.058 Uiso 1 1 calc R U . . .
C21 C 0.8405(7) 0.4935(4) 0.5948(3) 0.045(3) Uani 1 1 d . . . . .
H21A H 0.8506 0.5172 0.5675 0.054 Uiso 1 1 calc R U . . .
H21B H 0.8564 0.4568 0.5882 0.054 Uiso 1 1 calc R U . . .
C22 C 0.8865(6) 0.5124(4) 0.6479(4) 0.036(3) Uani 1 1 d . . . . .
C23 C 0.9501(7) 0.5450(4) 0.6551(4) 0.048(3) Uani 1 1 d . . . . .
H23 H 0.9671 0.5576 0.6261 0.057 Uiso 1 1 calc R U . . .
C24 C 0.9896(7) 0.5597(4) 0.7051(4) 0.052(3) Uani 1 1 d . . . . .
H24 H 1.0333 0.5828 0.7104 0.062 Uiso 1 1 calc R U . . .
C25 C 0.9653(7) 0.5405(4) 0.7473(4) 0.046(3) Uani 1 1 d . . . . .
H25 H 0.9927 0.5505 0.7815 0.055 Uiso 1 1 calc R U . . .
C26 C 0.8658(6) 0.4946(4) 0.6917(4) 0.037(3) Uani 1 1 d . . . . .
H26 H 0.8223 0.4714 0.6873 0.044 Uiso 1 1 calc R U . . .
C27 C 0.2558(5) 0.2209(4) 0.2631(3) 0.032(3) Uani 1 1 d . . . . .
C28 C 0.2618(6) 0.1862(4) 0.2247(3) 0.032(3) Uani 1 1 d . . . . .
H28 H 0.2474 0.1933 0.1885 0.039 Uiso 1 1 calc R U . . .
C29 C 0.2925(6) 0.1387(4) 0.2478(3) 0.040(3) Uani 1 1 d . . . . .
H29 H 0.3027 0.1078 0.2299 0.048 Uiso 1 1 calc R U . . .
C30 C 0.3058(5) 0.1435(4) 0.3008(3) 0.028(2) Uani 1 1 d . . . . .
C31 C 0.3420(5) 0.1055(4) 0.3442(3) 0.028(2) Uani 1 1 d . . . . .
C32 C 0.3733(6) 0.0553(4) 0.3210(3) 0.040(3) Uani 1 1 d . . . . .
H32A H 0.3965 0.0305 0.3491 0.060 Uiso 1 1 calc R U . . .
H32B H 0.4129 0.0663 0.3032 0.060 Uiso 1 1 calc R U . . .
H32C H 0.3303 0.0377 0.2963 0.060 Uiso 1 1 calc R U . . .
C33 C 0.4129(5) 0.1316(4) 0.3818(3) 0.024(2) Uani 1 1 d . U . . .
C34 C 0.4597(5) 0.1676(4) 0.3641(3) 0.028(2) Uani 1 1 d . . . . .
H34 H 0.4463 0.1769 0.3284 0.034 Uiso 1 1 calc R U . . .
C35 C 0.5242(5) 0.1900(4) 0.3959(3) 0.036(3) Uani 1 1 d . . . . .
H35 H 0.5539 0.2155 0.3826 0.043 Uiso 1 1 calc R U . . .
C36 C 0.5467(6) 0.1753(4) 0.4485(3) 0.037(3) Uani 1 1 d . . . . .
C37 C 0.4998(6) 0.1388(4) 0.4664(3) 0.033(3) Uani 1 1 d . . . . .
H37 H 0.5130 0.1289 0.5020 0.039 Uiso 1 1 calc R U . . .
C38 C 0.4358(5) 0.1173(4) 0.4339(3) 0.033(3) Uani 1 1 d . . . . .
H38 H 0.4059 0.0919 0.4470 0.040 Uiso 1 1 calc R U . . .
C39 C 0.6136(6) 0.2001(4) 0.4824(4) 0.037(3) Uani 1 1 d . . . . .
C40 C 0.6677(6) 0.2202(4) 0.5126(4) 0.036(3) Uani 1 1 d . . . . .
C41 C 0.7299(6) 0.2463(5) 0.5497(3) 0.036(3) Uani 1 1 d . . . . .
C42 C 0.7799(6) 0.2165(4) 0.5884(3) 0.039(3) Uani 1 1 d . . . . .
H42 H 0.7743 0.1788 0.5889 0.047 Uiso 1 1 calc R U . . .
C43 C 0.8371(6) 0.2410(4) 0.6258(3) 0.036(3) Uani 1 1 d . . . . .
H43 H 0.8707 0.2204 0.6520 0.043 Uiso 1 1 calc R U . . .
C44 C 0.8455(6) 0.2954(4) 0.6250(3) 0.029(2) Uani 1 1 d . . . . .
C45 C 0.7967(6) 0.3260(4) 0.5872(3) 0.042(3) Uani 1 1 d . . . . .
H45 H 0.8028 0.3637 0.5868 0.051 Uiso 1 1 calc R U . . .
C46 C 0.7396(6) 0.3013(4) 0.5502(3) 0.039(3) Uani 1 1 d . . . . .
H46 H 0.7058 0.3224 0.5245 0.047 Uiso 1 1 calc R U . . .
C47 C 0.9488(6) 0.2965(4) 0.7043(3) 0.035(3) Uani 1 1 d . . . . .
H47A H 0.9911 0.2784 0.6928 0.042 Uiso 1 1 calc R U . . .
H47B H 0.9193 0.2694 0.7186 0.042 Uiso 1 1 calc R U . . .
C48 C 0.9815(6) 0.3380(4) 0.7443(3) 0.026(2) Uani 1 1 d . . . . .
C49 C 1.0591(6) 0.3388(4) 0.7706(3) 0.034(3) Uani 1 1 d . . . . .
H49 H 1.0943 0.3128 0.7639 0.041 Uiso 1 1 calc R U . . .
C50 C 1.0845(6) 0.3786(4) 0.8073(3) 0.034(3) Uani 1 1 d . . . . .
H50 H 1.1378 0.3804 0.8255 0.041 Uiso 1 1 calc R U . . .
C51 C 1.0327(6) 0.4154(4) 0.8174(3) 0.037(3) Uani 1 1 d . . . . .
H51 H 1.0505 0.4421 0.8429 0.044 Uiso 1 1 calc R U . . .
C52 C 0.9316(6) 0.3756(4) 0.7560(3) 0.030(2) Uani 1 1 d . . . . .
H52 H 0.8780 0.3742 0.7385 0.036 Uiso 1 1 calc R U . . .
C53 C 0.2836(5) 0.0865(4) 0.3724(3) 0.027(2) Uani 1 1 d . . . . .
C54 C 0.2506(6) 0.0376(4) 0.3740(3) 0.037(3) Uani 1 1 d . . . . .
H54 H 0.2585 0.0070 0.3549 0.045 Uiso 1 1 calc R U . . .
C55 C 0.2020(6) 0.0403(4) 0.4095(3) 0.031(3) Uani 1 1 d . . . . .
H55 H 0.1723 0.0119 0.4184 0.038 Uiso 1 1 calc R U . . .
C56 C 0.2064(5) 0.0909(4) 0.4279(3) 0.029(2) Uani 1 1 d . . . . .
C57 C 0.1667(5) 0.1162(4) 0.4663(3) 0.026(2) Uani 1 1 d . . . . .
C58 C 0.1298(6) 0.0710(4) 0.4921(3) 0.041(3) Uani 1 1 d . . . . .
H58A H 0.1035 0.0866 0.5168 0.062 Uiso 1 1 calc R U . . .
H58B H 0.1707 0.0466 0.5104 0.062 Uiso 1 1 calc R U . . .
H58C H 0.0921 0.0513 0.4654 0.062 Uiso 1 1 calc R U . . .
C59 C 0.2231(6) 0.1465(4) 0.5100(3) 0.024(2) Uani 1 1 d . . . . .
C60 C 0.3024(6) 0.1334(4) 0.5260(3) 0.029(2) Uani 1 1 d . . . . .
H60 H 0.3225 0.1059 0.5085 0.034 Uiso 1 1 calc R U . . .
C61 C 0.3516(6) 0.1599(4) 0.5667(3) 0.037(3) Uani 1 1 d . . . . .
H61 H 0.4052 0.1507 0.5768 0.044 Uiso 1 1 calc R U . . .
C62 C 0.3229(6) 0.2008(4) 0.5936(3) 0.026(2) Uani 1 1 d . . . . .
C63 C 0.2451(6) 0.2133(4) 0.5780(3) 0.032(3) Uani 1 1 d . . . . .
H63 H 0.2247 0.2404 0.5958 0.038 Uiso 1 1 calc R U . . .
C65 C 0.3765(6) 0.2282(4) 0.6355(3) 0.032(3) Uani 1 1 d . . . . .
C64 C 0.1955(6) 0.1869(4) 0.5366(3) 0.030(2) Uani 1 1 d . . . . .
H64 H 0.1422 0.1967 0.5263 0.036 Uiso 1 1 calc R U . . .
C66 C 0.4203(6) 0.2505(4) 0.6701(3) 0.032(3) Uani 1 1 d . . . . .
C67 C 0.4790(6) 0.2759(4) 0.7110(3) 0.032(3) Uani 1 1 d . . . . .
C68 C 0.5363(6) 0.2443(4) 0.7434(3) 0.033(3) Uani 1 1 d . . . . .
H68 H 0.5361 0.2068 0.7382 0.039 Uiso 1 1 calc R U . . .
C69 C 0.5932(6) 0.2671(4) 0.7828(3) 0.033(3) Uani 1 1 d . . . . .
H69 H 0.6315 0.2457 0.8051 0.039 Uiso 1 1 calc R U . . .
C70 C 0.5925(5) 0.3225(4) 0.7886(3) 0.031(3) Uani 1 1 d . . . . .
C71 C 0.5357(5) 0.3539(4) 0.7566(3) 0.033(3) Uani 1 1 d . . . . .
H71 H 0.5362 0.3916 0.7611 0.039 Uiso 1 1 calc R U . . .
C72 C 0.4785(6) 0.3303(4) 0.7181(3) 0.033(3) Uani 1 1 d . . . . .
H72 H 0.4389 0.3515 0.6967 0.039 Uiso 1 1 calc R U . . .
C73 C 0.7084(6) 0.3217(4) 0.8598(3) 0.037(3) Uani 1 1 d . . . . .
H73A H 0.7290 0.2935 0.8409 0.044 Uiso 1 1 calc R U . . .
H73B H 0.6901 0.3050 0.8883 0.044 Uiso 1 1 calc R U . . .
C74 C 0.7698(5) 0.3635(4) 0.8806(4) 0.034(3) Uani 1 1 d . . . . .
C75 C 0.7935(6) 0.3798(5) 0.9321(3) 0.042(3) Uani 1 1 d . . . . .
H75 H 0.7722 0.3630 0.9574 0.051 Uiso 1 1 calc R U . . .
C76 C 0.8465(6) 0.4192(4) 0.9464(4) 0.036(3) Uani 1 1 d . . . . .
H76 H 0.8640 0.4293 0.9818 0.043 Uiso 1 1 calc R U . . .
C77 C 0.8745(6) 0.4443(4) 0.9094(4) 0.037(3) Uani 1 1 d . . . . .
H77 H 0.9104 0.4728 0.9191 0.044 Uiso 1 1 calc R U . . .
C78 C 0.8010(6) 0.3888(4) 0.8456(4) 0.034(3) Uani 1 1 d . . . . .
H78 H 0.7864 0.3777 0.8104 0.041 Uiso 1 1 calc R U . . .
C79 C 0.1028(6) 0.1531(4) 0.4377(3) 0.027(2) Uani 1 1 d . . . . .
C80 C 0.0248(6) 0.1496(4) 0.4276(3) 0.035(3) Uani 1 1 d . . . . .
H80 H -0.0034 0.1201 0.4360 0.042 Uiso 1 1 calc R U . . .
C81 C -0.0081(6) 0.1967(4) 0.4026(3) 0.033(3) Uani 1 1 d . . . . .
H81 H -0.0620 0.2045 0.3909 0.040 Uiso 1 1 calc R U . . .
C82 C 0.0523(5) 0.2295(4) 0.3982(3) 0.028(2) Uani 1 1 d . . . . .
C83 C 0.0541(5) 0.2869(4) 0.3812(3) 0.027(2) Uani 1 1 d . . . . .
C84 C -0.0282(5) 0.3102(4) 0.3724(3) 0.037(3) Uani 1 1 d . . . . .
H84A H -0.0467 0.3054 0.4038 0.055 Uiso 1 1 calc R U . . .
H84B H -0.0634 0.2916 0.3434 0.055 Uiso 1 1 calc R U . . .
H84C H -0.0272 0.3483 0.3644 0.055 Uiso 1 1 calc R U . . .
C85 C 0.1080(5) 0.3188(4) 0.4249(3) 0.029(2) Uani 1 1 d . . . . .
C86 C 0.1028(6) 0.3115(4) 0.4763(3) 0.031(3) Uani 1 1 d . . . . .
H86 H 0.0650 0.2877 0.4832 0.037 Uiso 1 1 calc R U . . .
C87 C 0.1513(6) 0.3383(4) 0.5164(4) 0.038(3) Uani 1 1 d . . . . .
H87 H 0.1471 0.3320 0.5507 0.046 Uiso 1 1 calc R U . . .
C88 C 0.2060(6) 0.3742(4) 0.5086(4) 0.040(3) Uani 1 1 d . . . . .
C89 C 0.2109(6) 0.3825(4) 0.4573(3) 0.037(3) Uani 1 1 d . . . . .
H89 H 0.2477 0.4071 0.4505 0.044 Uiso 1 1 calc R U . . .
C90 C 0.1626(5) 0.3552(4) 0.4168(3) 0.031(2) Uani 1 1 d . . . . .
H90 H 0.1669 0.3615 0.3825 0.037 Uiso 1 1 calc R U . . .
C91 C 0.2623(7) 0.4003(4) 0.5504(4) 0.044(3) Uani 1 1 d . . . . .
C92 C 0.3112(7) 0.4207(4) 0.5827(4) 0.042(3) Uani 1 1 d . . . . .
C93 C 0.3777(7) 0.4415(4) 0.6197(4) 0.043(3) Uani 1 1 d . . . . .
C94 C 0.3722(6) 0.4742(4) 0.6609(4) 0.044(3) Uani 1 1 d . . . . .
H94 H 0.3224 0.4833 0.6656 0.053 Uiso 1 1 calc R U . . .
C95 C 0.4383(6) 0.4938(4) 0.6951(3) 0.034(3) Uani 1 1 d . . . . .
H95 H 0.4337 0.5156 0.7234 0.041 Uiso 1 1 calc R U . . .
C96 C 0.5102(6) 0.4817(4) 0.6884(4) 0.037(3) Uani 1 1 d . . . . .
C97 C 0.5177(7) 0.4485(4) 0.6475(4) 0.045(3) Uani 1 1 d . . . . .
H97 H 0.5678 0.4391 0.6437 0.055 Uiso 1 1 calc R U . . .
C98 C 0.4532(7) 0.4299(4) 0.6137(4) 0.051(3) Uani 1 1 d . . . . .
H98 H 0.4584 0.4088 0.5852 0.061 Uiso 1 1 calc R U . . .
C99 C 0.5803(6) 0.5348(4) 0.7599(4) 0.045(3) Uani 1 1 d . . . . .
H99A H 0.5498 0.5202 0.7832 0.054 Uiso 1 1 calc R U . . .
H99B H 0.5560 0.5687 0.7451 0.054 Uiso 1 1 calc R U . . .
C100 C 0.6617(6) 0.5446(4) 0.7897(4) 0.031(2) Uani 1 1 d . . . . .
C101 C 0.6775(7) 0.5811(4) 0.8296(4) 0.040(3) Uani 1 1 d . . . . .
H101 H 0.6365 0.6010 0.8376 0.048 Uiso 1 1 calc R U . . .
C102 C 0.7532(6) 0.5884(4) 0.8580(4) 0.040(3) Uani 1 1 d . . . . .
H102 H 0.7644 0.6138 0.8853 0.048 Uiso 1 1 calc R U . . .
C103 C 0.8122(7) 0.5593(4) 0.8471(4) 0.039(3) Uani 1 1 d . . . . .
H103 H 0.8640 0.5643 0.8672 0.047 Uiso 1 1 calc R U . . .
C104 C 0.7228(7) 0.5160(4) 0.7804(3) 0.037(3) Uani 1 1 d . . . . .
H104 H 0.7120 0.4899 0.7537 0.045 Uiso 1 1 calc R U . . .
O1B O 0.2761(3) 0.2352(2) 0.41142(19) 0.0265(15) Uani 1 1 d . . . . .
N1B N 0.3338(5) 0.2604(3) 0.4444(3) 0.030(2) Uani 1 1 d . . . . .
C1B C 0.4004(6) 0.2711(4) 0.4300(4) 0.045(3) Uani 1 1 d . . . . .
H1B H 0.4053 0.2615 0.3964 0.053 Uiso 1 1 calc R U . . .
C2B C 0.4602(6) 0.2959(4) 0.4643(4) 0.049(3) Uani 1 1 d . . . . .
H2B H 0.5067 0.3037 0.4544 0.059 Uiso 1 1 calc R U . . .
C3B C 0.4542(6) 0.3097(4) 0.5128(4) 0.040(3) Uani 1 1 d . . . . .
H3B H 0.4964 0.3264 0.5367 0.048 Uiso 1 1 calc R U . . .
C4B C 0.3868(6) 0.2991(4) 0.5263(3) 0.038(3) Uani 1 1 d . . . . .
H4B H 0.3823 0.3076 0.5602 0.046 Uiso 1 1 calc R U . . .
C5B C 0.3252(6) 0.2761(4) 0.4912(3) 0.033(3) Uani 1 1 d . . . . .
H5B H 0.2769 0.2713 0.4998 0.040 Uiso 1 1 calc R U . . .
N1C N 0.2693(5) 0.5980(4) 0.2934(3) 0.048(3) Uani 1 1 d . . . . .
C1C C 0.3026(7) 0.6349(5) 0.3121(4) 0.040(3) Uani 1 1 d . . . . .
C2C C 0.3469(6) 0.6799(4) 0.3368(4) 0.045(3) Uani 1 1 d . . . . .
H2C1 H 0.4022 0.6737 0.3393 0.067 Uiso 1 1 calc R U . . .
H2C2 H 0.3389 0.6844 0.3716 0.067 Uiso 1 1 calc R U . . .
H2C3 H 0.3297 0.7121 0.3163 0.067 Uiso 1 1 calc R U . . .
B1D B 0.7869(4) 0.2727(3) 0.2604(4) 0.047(2) Uani 1 1 d D U . . .
F1D F 0.8478(14) 0.2995(10) 0.2476(14) 0.064(6) Uani 0.5 1 d D U P A 2
F2D F 0.7187(12) 0.2873(15) 0.2242(10) 0.062(4) Uani 0.5 1 d D U P A 2
F3D F 0.7906(15) 0.2692(8) 0.3101(8) 0.071(5) Uani 0.5 1 d D U P A 2
F4D F 0.8004(15) 0.2218(5) 0.2437(7) 0.059(5) Uani 0.5 1 d D U P A 2
F1D' F 0.8416(14) 0.3095(10) 0.2524(13) 0.049(5) Uani 0.5 1 d D U P A 1
F2D' F 0.7130(11) 0.2895(16) 0.2334(11) 0.062(4) Uani 0.5 1 d D U P A 1
F3D' F 0.7775(14) 0.2894(8) 0.3119(8) 0.058(5) Uani 0.5 1 d . U P A 1
F4D' F 0.7994(16) 0.2187(5) 0.2620(7) 0.060(5) Uani 0.5 1 d D U P A 1
B1E B -0.0315(8) 0.4269(7) 0.0982(5) 0.060(3) Uani 0.6 1 d D U P B 1
F1E F -0.0010(8) 0.4368(7) 0.0562(5) 0.118(5) Uani 0.6 1 d D U P B 1
F2E F -0.1105(6) 0.4167(9) 0.0806(5) 0.059(4) Uani 0.6 1 d D U P B 1
F3E F 0.0072(9) 0.3859(6) 0.1275(6) 0.122(5) Uani 0.6 1 d D U P B 1
F4E F -0.0196(12) 0.4721(7) 0.1295(6) 0.064(5) Uani 0.6 1 d D U P B 1
B1E' B -0.0313(11) 0.4246(7) 0.1059(7) 0.060(3) Uani 0.4 1 d D U P C 2
F1E' F -0.0979(11) 0.4196(14) 0.0659(9) 0.069(6) Uani 0.4 1 d D U P C 2
F2E' F -0.0395(13) 0.3908(8) 0.1458(6) 0.085(5) Uani 0.4 1 d D U P C 2
F3E' F -0.0037(16) 0.4732(9) 0.1151(9) 0.048(5) Uani 0.4 1 d D U P C 2
F4E' F 0.0205(9) 0.3963(7) 0.0845(8) 0.068(4) Uani 0.4 1 d D U P C 2
C1S C 0.4151(9) 0.5216(5) 0.0582(4) 0.066(5) Uani 0.5 1 d D U P D 1
H1S H 0.4503 0.5459 0.0448 0.079 Uiso 0.5 1 calc R U P D 1
Cl1S Cl 0.3907(6) 0.5549(3) 0.1098(3) 0.0388(19) Uani 0.5 1 d D U P D 1
Cl2S Cl 0.3339(9) 0.5106(6) 0.0075(4) 0.051(3) Uani 0.5 1 d D U P D 1
Cl3S Cl 0.4680(7) 0.4640(4) 0.0801(4) 0.080(4) Uani 0.5 1 d D U P D 1
C1S' C 0.4066(9) 0.5282(7) 0.0562(5) 0.095(6) Uani 0.5 1 d D U P E 2
H1S' H 0.4341 0.5627 0.0541 0.114 Uiso 0.5 1 calc R U P E 2
Cl4S Cl 0.3769(8) 0.5303(6) 0.1139(5) 0.140(6) Uani 0.5 1 d D U P E 2
Cl5S Cl 0.3284(11) 0.5262(8) 0.0025(5) 0.092(6) Uani 0.5 1 d D U P E 2
Cl6S Cl 0.4748(7) 0.4780(4) 0.0581(3) 0.057(3) Uani 0.5 1 d D U P E 2
Cl1R Cl 0.5556(3) 0.10602(16) 0.68047(15) 0.1162(17) Uani 1 1 d D . . . .
Cl2R Cl 0.56805(19) 0.19235(13) 0.61344(11) 0.0652(9) Uani 1 1 d D . . . .
Cl3R Cl 0.6505(2) 0.09515(14) 0.60693(13) 0.0777(10) Uani 1 1 d . . . . .
C1R C 0.6186(6) 0.1387(4) 0.6465(4) 0.061(4) Uani 1 1 d D . . . .
H1R H 0.6649 0.1527 0.6727 0.073 Uiso 1 1 calc R U . . .
N1Q N 0.0630(7) 0.2665(5) 0.6022(4) 0.075(4) Uani 1 1 d . . . . .
C1Q C 0.0156(9) 0.2430(7) 0.5747(5) 0.068(4) Uani 1 1 d . . . . .
C2Q C -0.0433(8) 0.2117(6) 0.5392(5) 0.077(4) Uani 1 1 d . . . . .
H2Q1 H -0.0289 0.2077 0.5062 0.116 Uiso 1 1 calc R U . . .
H2Q2 H -0.0936 0.2299 0.5332 0.116 Uiso 1 1 calc R U . . .
H2Q3 H -0.0470 0.1764 0.5542 0.116 Uiso 1 1 calc R U . . .
C1T C 0.2814(17) 0.6785(13) 0.6233(11) 0.080(9) Uani 0.1 1 d D U P F 2
H1T H 0.2689 0.7092 0.6439 0.096 Uiso 0.1 1 calc R U P F 2
Cl1T Cl 0.306(2) 0.621(2) 0.6638(16) 0.089(10) Uani 0.1 1 d D U P F 2
Cl2T Cl 0.3608(17) 0.6956(12) 0.5969(11) 0.067(8) Uani 0.1 1 d D U P F 2
Cl3T Cl 0.1992(16) 0.6634(17) 0.5715(14) 0.078(9) Uani 0.1 1 d D U P F 2
C1U C 0.2225(5) 0.5949(4) 0.6936(3) 0.086(5) Uani 0.4 1 d D U P G 1
H1U H 0.1972 0.6296 0.6981 0.103 Uiso 0.4 1 calc R U P G 1
Cl1U Cl 0.1651(4) 0.5603(3) 0.6391(3) 0.068(2) Uani 0.4 1 d D U P G 1
Cl2U Cl 0.2312(7) 0.5546(5) 0.7496(3) 0.126(4) Uani 0.4 1 d D U P G 1
Cl3U Cl 0.3168(5) 0.6067(4) 0.6845(4) 0.090(3) Uani 0.4 1 d D U P G 1
C1W C 0.1243(6) 0.4139(5) 0.6812(4) 0.062(5) Uani 0.3 1 d D U P H 1
H1W H 0.1396 0.3801 0.7011 0.074 Uiso 0.3 1 calc R U P H 1
Cl1W Cl 0.1769(5) 0.4210(4) 0.6331(3) 0.055(3) Uani 0.3 1 d D U P H 1
Cl2W Cl 0.1452(7) 0.4699(5) 0.7237(4) 0.083(3) Uani 0.3 1 d D U P H 1
Cl3W Cl 0.0235(5) 0.4126(4) 0.6498(4) 0.076(3) Uani 0.3 1 d D U P H 1
C1X C 0.2385(7) 0.6445(5) 0.6339(5) 0.098(6) Uani 0.3 1 d D U P I 3
H1X H 0.2187 0.6638 0.6608 0.118 Uiso 0.3 1 calc R U P I 3
Cl1X Cl 0.2244(9) 0.6848(5) 0.5775(5) 0.098(4) Uani 0.3 1 d D U P I 3
Cl2X Cl 0.1872(7) 0.5834(5) 0.6185(5) 0.097(4) Uani 0.3 1 d D U P I 3
Cl3X Cl 0.3392(7) 0.6307(6) 0.6586(6) 0.103(5) Uani 0.3 1 d D U P I 3
C1Y C 0.2056(7) 0.6804(5) 0.5826(5) 0.094(7) Uani 0.25 1 d D U P J 1
H1Y H 0.1920 0.6760 0.6165 0.113 Uiso 0.25 1 calc R U P J 1
Cl1Y Cl 0.1591(7) 0.6299(5) 0.5387(6) 0.106(5) Uani 0.25 1 d D U P J 1
Cl2Y Cl 0.1742(8) 0.7439(5) 0.5558(6) 0.117(5) Uani 0.25 1 d D U P J 1
Cl3Y Cl 0.3081(6) 0.6767(5) 0.5919(4) 0.066(4) Uani 0.25 1 d D U P J 1
C1Z C 0.1925(11) 0.5677(8) 0.7416(7) 0.160(8) Uani 0.2 1 d D U P K 3
H1Z H 0.1573 0.5869 0.7119 0.192 Uiso 0.2 1 calc R U P K 3
Cl1Z Cl 0.2909(13) 0.5773(10) 0.7398(9) 0.142(7) Uani 0.2 1 d D U P K 3
Cl2Z Cl 0.1782(15) 0.5925(10) 0.8011(9) 0.164(8) Uani 0.2 1 d D U P K 3
Cl3Z Cl 0.1708(17) 0.4983(9) 0.7372(12) 0.164(8) Uani 0.2 1 d D U P K 3
C1AA C 0.0288(13) 0.4174(8) 0.5530(8) 0.090(9) Uani 0.1 1 d D U P L 3
H1AA H 0.0687 0.3943 0.5432 0.108 Uiso 0.1 1 calc R U P L 3
Cl1A Cl 0.0314(19) 0.4068(12) 0.6194(8) 0.072(8) Uani 0.1 1 d D U P L 3
Cl2A Cl 0.049(2) 0.4854(11) 0.5429(13) 0.101(9) Uani 0.1 1 d D U P L 3
Cl3A Cl -0.0648(17) 0.4009(13) 0.5138(10) 0.103(9) Uani 0.1 1 d D U P L 3
C1AB C 0.0322(14) 0.4344(8) 0.5282(10) 0.109(9) Uani 0.1 1 d D U P M -4
H1AB H 0.0571 0.4000 0.5221 0.131 Uiso 0.1 1 calc R U P M -4
Cl1B Cl 0.003(2) 0.4304(16) 0.5870(11) 0.116(9) Uani 0.1 1 d D U P M -4
Cl2B Cl -0.0498(17) 0.4470(16) 0.4757(11) 0.124(10) Uani 0.1 1 d D U P M -4
Cl3B Cl 0.0999(15) 0.4875(11) 0.5322(11) 0.068(7) Uani 0.1 1 d D U P M -4

loop_
_atom_site_aniso_label
_atom_site_aniso_U_11
_atom_site_aniso_U_22
_atom_site_aniso_U_33
_atom_site_aniso_U_23
_atom_site_aniso_U_13
_atom_site_aniso_U_12
Pd1 0.0274(5) 0.0361(5) 0.0344(4) -0.0097(4) 0.0017(3) 0.0012(4)
O1 0.032(5) 0.069(5) 0.037(4) -0.007(4) -0.009(4) -0.004(4)
O2 0.038(5) 0.038(4) 0.033(4) -0.009(3) -0.003(3) -0.005(4)
O3 0.026(4) 0.056(5) 0.029(4) -0.009(3) 0.000(3) -0.003(4)
O4 0.040(5) 0.049(5) 0.051(4) -0.029(4) 0.006(4) 0.002(4)
N1 0.035(6) 0.038(5) 0.020(4) 0.012(4) 0.006(4) 0.002(4)
N2 0.017(5) 0.048(6) 0.019(4) -0.002(4) 0.009(3) 0.009(4)
N3 0.024(5) 0.035(5) 0.021(4) 0.005(4) -0.005(4) -0.002(4)
N4 0.017(5) 0.035(5) 0.020(4) 0.005(4) 0.005(4) -0.007(4)
N5 0.030(6) 0.037(6) 0.045(5) -0.005(4) -0.006(4) -0.004(5)
N6 0.028(6) 0.036(5) 0.028(4) -0.003(4) 0.008(4) -0.004(4)
N7 0.022(5) 0.043(6) 0.029(5) -0.011(4) -0.001(4) 0.003(5)
N8 0.034(6) 0.033(5) 0.040(5) -0.006(4) 0.000(4) -0.003(5)
C1 0.015(6) 0.045(7) 0.022(5) -0.001(4) 0.005(5) 0.000(5)
C2 0.009(6) 0.054(7) 0.028(6) -0.002(5) -0.003(5) 0.006(5)
C3 0.037(7) 0.044(7) 0.022(5) 0.001(5) 0.007(5) -0.002(6)
C4 0.030(7) 0.038(6) 0.024(6) 0.006(5) 0.000(5) -0.005(5)
C5 0.030(7) 0.048(7) 0.029(6) -0.001(5) 0.011(5) 0.008(6)
C6 0.041(7) 0.057(8) 0.026(6) 0.000(5) 0.010(5) 0.006(6)
C7 0.032(7) 0.037(7) 0.023(5) 0.007(5) 0.006(5) 0.000(5)
C8 0.031(7) 0.040(7) 0.035(6) 0.006(5) 0.015(5) 0.003(6)
C9 0.049(9) 0.045(7) 0.038(6) -0.010(5) 0.006(6) -0.004(7)
C10 0.032(8) 0.047(8) 0.042(6) -0.002(5) 0.011(6) -0.002(6)
C11 0.015(7) 0.049(7) 0.047(6) -0.005(6) 0.006(5) -0.002(6)
C12 0.030(7) 0.043(7) 0.030(5) -0.006(5) 0.008(5) -0.001(6)
C13 0.026(7) 0.055(8) 0.042(7) -0.002(6) 0.011(6) 0.005(6)
C14 0.036(8) 0.050(8) 0.049(7) 0.004(6) 0.008(6) 0.003(6)
C15 0.035(8) 0.042(7) 0.049(7) -0.002(5) 0.004(6) 0.004(6)
C16 0.043(8) 0.049(8) 0.074(9) -0.009(6) 0.011(7) -0.004(6)
C17 0.051(9) 0.064(8) 0.040(6) -0.005(6) 0.003(6) 0.003(7)
C18 0.035(8) 0.047(8) 0.047(7) 0.002(6) -0.004(6) -0.010(6)
C19 0.037(7) 0.065(8) 0.037(7) 0.006(6) 0.004(6) -0.011(6)
C20 0.042(9) 0.072(9) 0.028(6) 0.003(5) 0.005(6) -0.009(7)
C21 0.047(9) 0.040(7) 0.034(6) 0.005(5) -0.015(5) -0.005(6)
C22 0.028(7) 0.026(6) 0.050(7) -0.002(5) 0.004(5) -0.003(5)
C23 0.057(9) 0.045(8) 0.036(6) 0.001(5) 0.003(6) -0.007(7)
C24 0.041(8) 0.044(7) 0.062(8) -0.011(6) -0.004(6) -0.019(6)
C25 0.057(9) 0.045(8) 0.032(6) -0.004(5) 0.003(6) 0.001(7)
C26 0.024(7) 0.039(7) 0.046(7) 0.000(5) 0.006(5) -0.003(5)
C27 0.017(6) 0.051(7) 0.026(6) 0.003(5) 0.000(5) -0.005(5)
C28 0.042(7) 0.037(7) 0.015(5) 0.000(5) 0.003(5) 0.000(6)
C29 0.040(7) 0.052(8) 0.026(6) -0.017(5) 0.005(5) -0.002(6)
C30 0.017(6) 0.042(7) 0.019(5) -0.006(5) -0.007(4) -0.001(5)
C31 0.017(6) 0.038(6) 0.028(5) -0.008(5) 0.002(5) 0.005(5)
C32 0.020(6) 0.061(8) 0.037(6) -0.006(5) 0.002(5) 0.003(6)
C33 0.008(5) 0.036(5) 0.027(5) -0.006(4) 0.000(4) 0.006(4)
C34 0.013(6) 0.041(7) 0.031(5) -0.006(5) 0.006(5) -0.001(5)
C35 0.017(6) 0.058(8) 0.033(6) -0.007(5) 0.007(5) -0.001(6)
C36 0.018(6) 0.067(8) 0.021(5) -0.012(5) -0.005(5) 0.007(6)
C37 0.027(7) 0.051(7) 0.023(5) 0.008(5) 0.012(5) 0.004(6)
C38 0.019(6) 0.052(7) 0.024(5) -0.002(5) -0.002(5) -0.001(5)
C39 0.030(7) 0.053(7) 0.032(6) 0.004(5) 0.016(6) 0.006(6)
C40 0.027(7) 0.056(8) 0.027(6) -0.003(5) 0.009(5) -0.008(6)
C41 0.031(7) 0.057(8) 0.021(5) -0.006(5) 0.009(5) -0.008(6)
C42 0.030(7) 0.052(7) 0.035(6) -0.005(5) 0.006(5) -0.010(6)
C43 0.024(7) 0.052(8) 0.026(5) -0.005(5) -0.005(5) 0.011(6)
C44 0.026(7) 0.037(7) 0.021(5) -0.007(5) 0.001(5) -0.002(5)
C45 0.045(8) 0.044(7) 0.034(6) -0.007(5) 0.000(6) -0.009(6)
C46 0.028(7) 0.056(8) 0.030(6) 0.003(5) 0.004(5) 0.004(6)
C47 0.030(7) 0.038(6) 0.029(5) -0.004(5) -0.005(5) 0.012(5)
C48 0.030(7) 0.030(6) 0.019(5) -0.004(4) 0.005(5) 0.002(5)
C49 0.028(7) 0.043(7) 0.030(5) -0.005(5) 0.007(5) 0.004(6)
C50 0.029(7) 0.041(7) 0.028(6) -0.008(5) 0.001(5) -0.002(6)
C51 0.045(8) 0.038(7) 0.024(5) -0.005(5) 0.002(5) -0.005(6)
C52 0.017(6) 0.043(7) 0.026(5) -0.009(5) -0.002(4) 0.002(5)
C53 0.015(6) 0.042(7) 0.024(5) -0.004(5) 0.004(4) -0.002(5)
C54 0.032(7) 0.049(8) 0.023(5) -0.009(5) -0.007(5) 0.006(6)
C55 0.028(7) 0.030(7) 0.028(5) 0.004(5) -0.009(5) -0.005(5)
C56 0.018(6) 0.037(7) 0.027(5) 0.013(5) -0.006(5) 0.004(5)
C57 0.016(6) 0.032(6) 0.031(5) 0.006(5) 0.009(5) -0.001(5)
C58 0.024(7) 0.061(8) 0.039(6) 0.004(5) 0.008(5) -0.009(6)
C59 0.026(7) 0.027(6) 0.021(5) 0.003(4) 0.009(5) -0.006(5)
C60 0.031(7) 0.035(6) 0.021(5) 0.007(4) 0.009(5) -0.002(5)
C61 0.031(7) 0.056(8) 0.022(5) 0.007(5) 0.003(5) -0.005(6)
C62 0.021(6) 0.042(7) 0.015(5) 0.003(4) 0.003(5) -0.009(5)
C63 0.029(7) 0.045(7) 0.023(5) 0.008(5) 0.010(5) 0.003(5)
C65 0.025(7) 0.055(7) 0.018(5) 0.014(5) 0.006(5) 0.009(6)
C64 0.024(6) 0.049(7) 0.015(5) 0.011(5) 0.002(4) 0.002(5)
C66 0.020(6) 0.060(8) 0.014(5) 0.001(5) 0.004(5) 0.000(6)
C67 0.027(7) 0.054(8) 0.016(5) -0.005(5) 0.010(5) -0.009(6)
C68 0.035(7) 0.041(7) 0.024(5) -0.001(5) 0.011(5) -0.008(6)
C69 0.026(7) 0.050(8) 0.025(5) 0.007(5) 0.011(5) -0.002(6)
C70 0.017(6) 0.061(8) 0.017(5) -0.006(5) 0.008(5) -0.006(6)
C71 0.024(7) 0.048(7) 0.026(5) 0.001(5) 0.006(5) -0.001(6)
C72 0.026(7) 0.055(8) 0.020(5) 0.004(5) 0.012(5) 0.006(6)
C73 0.020(6) 0.060(8) 0.029(5) 0.009(5) 0.005(5) -0.002(6)
C74 0.017(6) 0.053(7) 0.031(6) -0.002(5) 0.001(5) 0.001(5)
C75 0.018(7) 0.081(9) 0.026(6) -0.002(5) 0.002(5) 0.006(7)
C76 0.012(6) 0.062(8) 0.031(6) -0.006(5) -0.002(5) 0.003(6)
C77 0.032(7) 0.037(7) 0.033(6) -0.019(5) -0.008(5) 0.012(5)
C78 0.025(7) 0.044(7) 0.030(6) -0.010(5) 0.001(5) 0.000(6)
C79 0.015(7) 0.047(7) 0.018(5) -0.003(5) 0.004(4) -0.005(5)
C80 0.036(8) 0.034(7) 0.038(6) 0.002(5) 0.012(5) -0.008(6)
C81 0.014(6) 0.058(8) 0.030(5) -0.009(5) 0.008(5) 0.001(6)
C82 0.009(6) 0.051(7) 0.022(5) 0.002(5) 0.001(4) 0.008(6)
C83 0.016(6) 0.042(7) 0.025(5) 0.003(5) 0.007(4) 0.006(5)
C84 0.022(7) 0.055(7) 0.032(6) 0.006(5) 0.006(5) 0.012(6)
C85 0.017(6) 0.039(7) 0.026(6) 0.002(4) -0.003(4) 0.007(5)
C86 0.032(7) 0.036(6) 0.024(6) 0.000(4) 0.005(5) 0.003(5)
C87 0.040(8) 0.046(7) 0.027(6) -0.005(5) 0.006(5) -0.002(6)
C88 0.041(8) 0.042(7) 0.031(6) -0.006(5) 0.001(5) 0.001(6)
C89 0.041(7) 0.032(6) 0.036(6) -0.007(5) 0.006(5) -0.013(6)
C90 0.020(6) 0.040(7) 0.032(6) 0.010(5) 0.005(5) 0.002(5)
C91 0.045(8) 0.044(7) 0.035(6) -0.002(5) -0.003(6) 0.005(6)
C92 0.046(8) 0.051(8) 0.029(6) -0.010(5) 0.007(6) -0.015(6)
C93 0.046(8) 0.041(7) 0.033(6) 0.006(5) -0.005(6) 0.001(6)
C94 0.042(8) 0.051(7) 0.039(6) -0.004(6) 0.006(6) 0.007(6)
C95 0.031(7) 0.033(6) 0.033(6) -0.008(5) -0.004(5) 0.002(5)
C96 0.034(8) 0.040(7) 0.032(6) -0.009(5) -0.002(5) -0.002(6)
C97 0.042(8) 0.047(7) 0.045(7) -0.010(6) 0.006(6) -0.004(6)
C98 0.054(9) 0.055(8) 0.042(7) -0.022(6) 0.008(6) 0.001(7)
C99 0.048(8) 0.038(7) 0.050(6) -0.015(5) 0.013(6) 0.013(6)
C100 0.016(6) 0.035(7) 0.042(6) -0.003(5) 0.004(5) 0.000(5)
C101 0.045(8) 0.029(6) 0.046(6) -0.012(5) 0.008(6) 0.007(6)
C102 0.040(8) 0.034(7) 0.041(6) -0.016(5) 0.001(6) 0.000(6)
C103 0.041(8) 0.034(7) 0.040(6) -0.007(5) 0.008(5) -0.006(6)
C104 0.050(8) 0.029(7) 0.030(6) -0.010(4) 0.004(6) -0.004(6)
O1B 0.020(4) 0.037(4) 0.017(3) -0.006(3) -0.005(3) -0.002(3)
N1B 0.033(6) 0.033(5) 0.021(5) 0.003(4) 0.004(4) 0.000(4)
C1B 0.024(7) 0.078(9) 0.039(6) -0.009(6) 0.022(6) -0.008(6)
C2B 0.022(7) 0.060(8) 0.065(8) -0.017(6) 0.009(6) 0.003(6)
C3B 0.034(8) 0.040(7) 0.033(6) -0.006(5) -0.017(5) -0.006(6)
C4B 0.043(8) 0.046(7) 0.022(5) -0.008(5) 0.001(5) -0.021(6)
C5B 0.028(7) 0.054(7) 0.023(6) 0.002(5) 0.015(5) -0.003(6)
N1C 0.034(6) 0.045(6) 0.062(6) -0.014(5) 0.007(5) 0.000(5)
C1C 0.041(8) 0.047(8) 0.037(6) -0.003(6) 0.021(6) 0.005(7)
C2C 0.042(8) 0.051(8) 0.047(6) -0.018(6) 0.020(6) -0.012(6)
B1D 0.030(5) 0.067(5) 0.044(4) -0.005(5) 0.008(4) 0.000(4)
F1D 0.044(8) 0.080(11) 0.065(11) 0.004(10) 0.007(8) -0.007(9)
F2D 0.038(4) 0.073(5) 0.067(7) -0.002(6) 0.000(5) 0.004(4)
F3D 0.059(11) 0.088(12) 0.063(6) 0.008(8) 0.007(7) 0.000(10)
F4D 0.053(9) 0.074(7) 0.053(10) 0.028(6) 0.016(9) 0.007(6)
F1D' 0.037(7) 0.072(9) 0.046(9) 0.006(8) 0.023(7) 0.013(7)
F2D' 0.038(4) 0.073(5) 0.067(7) -0.002(6) 0.000(5) 0.004(4)
F3D' 0.047(10) 0.084(11) 0.050(6) -0.010(7) 0.022(6) -0.010(9)
F4D' 0.053(9) 0.083(6) 0.050(10) 0.023(6) 0.021(9) 0.013(6)
B1E 0.055(5) 0.063(5) 0.058(5) -0.013(4) 0.008(4) 0.002(4)
F1E 0.100(9) 0.180(11) 0.090(7) -0.040(7) 0.056(7) -0.038(9)
F2E 0.050(6) 0.078(9) 0.050(8) -0.011(7) 0.015(5) -0.012(6)
F3E 0.111(10) 0.078(7) 0.136(10) 0.004(7) -0.044(9) 0.008(8)
F4E 0.063(10) 0.072(7) 0.055(9) -0.031(6) 0.009(7) -0.008(7)
B1E' 0.055(5) 0.063(5) 0.058(5) -0.013(4) 0.008(4) 0.002(4)
F1E' 0.066(9) 0.078(11) 0.052(10) -0.001(9) -0.004(8) -0.010(9)
F2E' 0.094(12) 0.099(11) 0.058(8) 0.005(7) 0.012(8) -0.018(10)
F3E' 0.043(10) 0.059(7) 0.044(10) -0.019(7) 0.016(8) -0.002(7)
F4E' 0.061(8) 0.072(10) 0.081(10) -0.040(8) 0.037(8) -0.020(8)
C1S 0.068(10) 0.046(9) 0.068(9) -0.035(8) -0.012(8) 0.000(9)
Cl1S 0.043(4) 0.032(3) 0.038(4) -0.010(3) 0.004(3) -0.010(3)
Cl2S 0.055(7) 0.052(5) 0.038(5) -0.004(4) -0.003(4) -0.003(4)
Cl3S 0.050(5) 0.066(7) 0.107(9) -0.032(6) -0.009(6) 0.011(5)
C1S' 0.072(11) 0.143(13) 0.062(9) -0.006(11) -0.001(7) 0.057(10)
Cl4S 0.115(10) 0.246(15) 0.064(5) 0.007(9) 0.029(6) 0.080(11)
Cl5S 0.058(7) 0.152(16) 0.056(6) 0.024(7) -0.005(5) 0.008(8)
Cl6S 0.056(5) 0.058(6) 0.049(5) -0.010(4) -0.004(4) 0.017(4)
Cl1R 0.192(5) 0.087(3) 0.093(3) 0.000(2) 0.079(3) -0.027(3)
Cl2R 0.057(2) 0.070(2) 0.068(2) -0.0128(16) 0.0149(17) -0.0022(18)
Cl3R 0.070(3) 0.066(2) 0.102(3) -0.0045(19) 0.029(2) 0.001(2)
C1R 0.074(10) 0.053(8) 0.056(7) 0.006(6) 0.019(7) -0.003(7)
N1Q 0.063(10) 0.115(11) 0.056(8) 0.020(7) 0.030(7) 0.015(8)
C1Q 0.059(12) 0.100(13) 0.056(9) 0.018(8) 0.038(8) 0.026(10)
C2Q 0.074(11) 0.096(11) 0.069(9) -0.004(8) 0.033(8) -0.012(9)
C1T 0.080(10) 0.080(10) 0.080(10) -0.001(5) 0.020(5) 0.000(5)
Cl1T 0.096(13) 0.087(13) 0.086(12) 0.004(8) 0.026(8) 0.001(9)
Cl2T 0.069(10) 0.065(11) 0.065(10) -0.005(8) 0.015(8) 0.006(8)
Cl3T 0.072(11) 0.084(12) 0.082(11) -0.010(8) 0.025(8) 0.001(8)
C1U 0.087(6) 0.082(6) 0.085(6) -0.002(4) 0.013(4) 0.006(5)
Cl1U 0.058(5) 0.053(5) 0.087(5) -0.015(4) 0.005(4) 0.021(4)
Cl2U 0.130(7) 0.125(7) 0.107(5) 0.035(5) -0.002(5) 0.029(6)
Cl3U 0.081(6) 0.082(6) 0.091(6) -0.023(5) -0.008(5) 0.021(5)
C1W 0.060(6) 0.064(6) 0.064(6) 0.008(4) 0.020(4) 0.000(5)
Cl1W 0.059(6) 0.062(6) 0.047(5) 0.004(4) 0.016(4) 0.000(5)
Cl2W 0.089(7) 0.088(7) 0.073(6) -0.012(5) 0.022(5) 0.023(6)
Cl3W 0.057(5) 0.071(6) 0.102(7) 0.038(5) 0.024(5) -0.008(5)
C1X 0.098(7) 0.099(7) 0.100(7) -0.003(5) 0.029(5) 0.002(5)
Cl1X 0.106(8) 0.105(8) 0.094(7) -0.008(6) 0.044(6) 0.000(7)
Cl2X 0.080(7) 0.102(7) 0.126(8) -0.013(6) 0.053(6) 0.007(6)
Cl3X 0.100(7) 0.103(8) 0.110(8) -0.027(6) 0.033(6) -0.002(6)
C1Y 0.067(11) 0.132(13) 0.085(13) -0.036(11) 0.026(12) -0.013(12)
Cl1Y 0.076(10) 0.144(12) 0.096(10) -0.039(9) 0.018(8) -0.019(10)
Cl2Y 0.098(12) 0.146(12) 0.107(11) -0.022(10) 0.025(9) 0.000(10)
Cl3Y 0.064(8) 0.102(10) 0.042(7) -0.038(6) 0.030(6) -0.019(7)
C1Z 0.158(9) 0.160(9) 0.162(9) 0.003(5) 0.037(5) 0.000(5)
Cl1Z 0.143(10) 0.131(11) 0.144(10) -0.004(8) 0.020(8) 0.011(8)
Cl2Z 0.166(11) 0.159(11) 0.164(10) 0.006(8) 0.038(8) 0.002(9)
Cl3Z 0.158(11) 0.161(10) 0.172(11) 0.009(8) 0.039(9) 0.002(8)
C1AA 0.091(10) 0.092(10) 0.089(9) 0.000(5) 0.025(5) 0.001(5)
Cl1A 0.081(11) 0.071(11) 0.072(9) -0.019(8) 0.037(8) 0.023(8)
Cl2A 0.101(12) 0.096(11) 0.108(12) 0.005(8) 0.028(9) -0.004(8)
Cl3A 0.096(11) 0.110(12) 0.101(11) -0.014(9) 0.021(8) 0.000(8)
C1AB 0.109(10) 0.108(10) 0.111(10) -0.002(5) 0.028(5) 0.001(5)
Cl1B 0.115(13) 0.121(13) 0.119(11) -0.006(9) 0.040(8) 0.002(9)
Cl2B 0.123(12) 0.121(13) 0.121(11) -0.011(9) 0.018(8) -0.005(9)
Cl3B 0.074(10) 0.066(11) 0.071(10) -0.004(8) 0.030(8) 0.035(7)

loop_
_atom_type_symbol
_atom_type_description
_atom_type_scat_dispersion_real
_atom_type_scat_dispersion_imag
_atom_type_scat_source
C C 0.0033 0.0016 'International Tables Vol C Tables 4.2.6.8 and 6.1.1.4'
H H 0.0000 0.0000 'International Tables Vol C Tables 4.2.6.8 and 6.1.1.4'
N N 0.0061 0.0033 'International Tables Vol C Tables 4.2.6.8 and 6.1.1.4'
O O 0.0106 0.0060 'International Tables Vol C Tables 4.2.6.8 and 6.1.1.4'
Pd Pd -0.9988 1.0072 'International Tables Vol C Tables 4.2.6.8 and 6.1.1.4'
Cl Cl 0.1484 0.1585 'International Tables Vol C Tables 4.2.6.8 and 6.1.1.4'
F F 0.0171 0.0103 'International Tables Vol C Tables 4.2.6.8 and 6.1.1.4'
B B 0.0013 0.0007 'International Tables Vol C Tables 4.2.6.8 and 6.1.1.4'

loop_
_geom_angle_atom_site_label_1
_geom_angle_atom_site_label_2
_geom_angle_atom_site_label_3
_geom_angle
N5 Pd1 N6 87.0(3)
N5 Pd1 N8 93.6(3)
N6 Pd1 N8 176.0(3)
N5 Pd1 N7 177.4(3)
N6 Pd1 N7 92.6(3)
N8 Pd1 N7 86.6(3)
C18 O1 C21 116.9(8)
C44 O2 C47 117.7(7)
C70 O3 C73 118.7(8)
C96 O4 C99 118.6(8)
C1 N1 C4 110.3(8)
C1 N1 H1N 124.8
C4 N1 H1N 124.8
C30 N2 C27 110.7(7)
C30 N2 H2N 124.6
C27 N2 H2N 124.6
C53 N3 C56 110.8(8)
C53 N3 H3N 124.6
C56 N3 H3N 124.6
C82 N4 C79 110.5(8)
C82 N4 H4N 124.8
C79 N4 H4N 124.8
C25 N5 C26 119.0(9)
C25 N5 Pd1 120.3(7)
C26 N5 Pd1 119.7(7)
C52 N6 C51 119.1(8)
C52 N6 Pd1 118.3(7)
C51 N6 Pd1 122.4(6)
C77 N7 C78 119.2(9)
C77 N7 Pd1 124.0(7)
C78 N7 Pd1 116.3(6)
C104 N8 C103 118.2(9)
C104 N8 Pd1 120.4(6)
C103 N8 Pd1 119.9(7)
C2 C1 N1 108.3(8)
C2 C1 C83 129.6(9)
N1 C1 C83 122.0(8)
C1 C2 C3 106.2(8)
C1 C2 H2 126.9
C3 C2 H2 126.9
C4 C3 C2 109.5(8)
C4 C3 H3 125.3
C2 C3 H3 125.3
C3 C4 N1 105.5(8)
C3 C4 C5 131.2(8)
N1 C4 C5 123.2(9)
C27 C5 C4 111.3(8)
C27 C5 C6 108.1(7)
C4 C5 C6 108.0(8)
C27 C5 C7 111.0(8)
C4 C5 C7 111.5(8)
C6 C5 C7 106.9(8)
C5 C6 H6A 109.5
C5 C6 H6B 109.5
H6A C6 H6B 109.5
C5 C6 H6C 109.5
H6A C6 H6C 109.5
H6B C6 H6C 109.5
C8 C7 C12 117.7(9)
C8 C7 C5 121.6(9)
C12 C7 C5 120.6(9)
C9 C8 C7 120.2(10)
C9 C8 H8 119.9
C7 C8 H8 119.9
C8 C9 C10 121.6(10)
C8 C9 H9 119.2
C10 C9 H9 119.2
C9 C10 C11 117.4(10)
C9 C10 C13 120.9(10)
C11 C10 C13 121.5(10)
C12 C11 C10 121.0(10)
C12 C11 H11 119.5
C10 C11 H11 119.5
C11 C12 C7 121.9(10)
C11 C12 H12 119.0
C7 C12 H12 119.0
C14 C13 C10 171.6(12)
C13 C14 C15 178.2(12)
C20 C15 C16 118.6(10)
C20 C15 C14 123.5(10)
C16 C15 C14 117.9(10)
C17 C16 C15 119.9(11)
C17 C16 H16 120.1
C15 C16 H16 120.1
C16 C17 C18 120.0(10)
C16 C17 H17 120.0
C18 C17 H17 120.0
O1 C18 C19 126.5(10)
O1 C18 C17 114.5(10)
C19 C18 C17 119.0(10)
C20 C19 C18 120.5(10)
C20 C19 H19 119.8
C18 C19 H19 119.8
C15 C20 C19 122.0(10)
C15 C20 H20 119.0
C19 C20 H20 119.0
O1 C21 C22 108.2(9)
O1 C21 H21A 110.1
C22 C21 H21A 110.1
O1 C21 H21B 110.1
C22 C21 H21B 110.1
H21A C21 H21B 108.4
C23 C22 C26 117.4(9)
C23 C22 C21 123.2(9)
C26 C22 C21 119.4(9)
C22 C23 C24 119.5(10)
C22 C23 H23 120.3
C24 C23 H23 120.3
C23 C24 C25 120.1(10)
C23 C24 H24 120.0
C25 C24 H24 120.0
N5 C25 C24 120.3(9)
N5 C25 H25 119.8
C24 C25 H25 119.8
N5 C26 C22 123.8(10)
N5 C26 H26 118.1
C22 C26 H26 118.1
C28 C27 N2 106.1(9)
C28 C27 C5 130.4(8)
N2 C27 C5 123.3(8)
C27 C28 C29 108.0(8)
C27 C28 H28 126.0
C29 C28 H28 126.0
C30 C29 C28 109.1(9)
C30 C29 H29 125.4
C28 C29 H29 125.4
N2 C30 C29 106.1(8)
N2 C30 C31 122.5(7)
C29 C30 C31 131.3(9)
C53 C31 C30 111.5(8)
C53 C31 C33 111.2(7)
C30 C31 C33 110.6(8)
C53 C31 C32 107.6(8)
C30 C31 C32 109.3(7)
C33 C31 C32 106.5(7)
C31 C32 H32A 109.5
C31 C32 H32B 109.5
H32A C32 H32B 109.5
C31 C32 H32C 109.5
H32A C32 H32C 109.5
H32B C32 H32C 109.5
C34 C33 C38 117.1(8)
C34 C33 C31 121.1(8)
C38 C33 C31 121.6(8)
C35 C34 C33 122.7(9)
C35 C34 H34 118.6
C33 C34 H34 118.6
C34 C35 C36 119.6(10)
C34 C35 H35 120.2
C36 C35 H35 120.2
C37 C36 C35 117.9(9)
C37 C36 C39 122.4(8)
C35 C36 C39 119.6(10)
C38 C37 C36 121.1(9)
C38 C37 H37 119.4
C36 C37 H37 119.4
C37 C38 C33 121.6(9)
C37 C38 H38 119.2
C33 C38 H38 119.2
C40 C39 C36 176.8(10)
C39 C40 C41 177.0(11)
C46 C41 C42 117.9(9)
C46 C41 C40 121.9(10)
C42 C41 C40 120.1(10)
C43 C42 C41 121.0(10)
C43 C42 H42 119.5
C41 C42 H42 119.5
C44 C43 C42 119.6(9)
C44 C43 H43 120.2
C42 C43 H43 120.2
C43 C44 O2 125.6(8)
C43 C44 C45 120.8(9)
O2 C44 C45 113.6(9)
C46 C45 C44 119.2(10)
C46 C45 H45 120.4
C44 C45 H45 120.4
C45 C46 C41 121.5(10)
C45 C46 H46 119.3
C41 C46 H46 119.3
O2 C47 C48 105.9(7)
O2 C47 H47A 110.6
C48 C47 H47A 110.6
O2 C47 H47B 110.6
C48 C47 H47B 110.6
H47A C47 H47B 108.7
C49 C48 C52 119.4(8)
C49 C48 C47 122.0(8)
C52 C48 C47 118.5(9)
C48 C49 C50 118.3(9)
C48 C49 H49 120.9
C50 C49 H49 120.9
C51 C50 C49 120.2(9)
C51 C50 H50 119.9
C49 C50 H50 119.9
N6 C51 C50 120.8(9)
N6 C51 H51 119.6
C50 C51 H51 119.6
N6 C52 C48 122.1(9)
N6 C52 H52 119.0
C48 C52 H52 119.0
C54 C53 N3 106.5(8)
C54 C53 C31 131.0(9)
N3 C53 C31 122.5(9)
C53 C54 C55 108.3(8)
C53 C54 H54 125.9
C55 C54 H54 125.9
C56 C55 C54 107.0(9)
C56 C55 H55 126.5
C54 C55 H55 126.5
C55 C56 N3 107.4(9)
C55 C56 C57 129.8(9)
N3 C56 C57 122.7(9)
C79 C57 C56 109.4(7)
C79 C57 C59 110.1(8)
C56 C57 C59 113.1(8)
C79 C57 C58 108.8(8)
C56 C57 C58 108.2(8)
C59 C57 C58 107.0(7)
C57 C58 H58A 109.5
C57 C58 H58B 109.5
H58A C58 H58B 109.5
C57 C58 H58C 109.5
H58A C58 H58C 109.5
H58B C58 H58C 109.5
C64 C59 C60 118.0(8)
C64 C59 C57 120.0(9)
C60 C59 C57 122.0(8)
C61 C60 C59 121.0(9)
C61 C60 H60 119.5
C59 C60 H60 119.5
C60 C61 C62 120.6(9)
C60 C61 H61 119.7
C62 C61 H61 119.7
C63 C62 C61 118.2(8)
C63 C62 C65 122.9(9)
C61 C62 C65 118.8(9)
C62 C63 C64 121.3(9)
C62 C63 H63 119.4
C64 C63 H63 119.4
C66 C65 C62 179.6(12)
C59 C64 C63 121.0(9)
C59 C64 H64 119.5
C63 C64 H64 119.5
C65 C66 C67 175.3(11)
C72 C67 C68 120.3(9)
C72 C67 C66 120.6(9)
C68 C67 C66 119.1(10)
C69 C68 C67 120.9(10)
C69 C68 H68 119.6
C67 C68 H68 119.6
C68 C69 C70 118.0(9)
C68 C69 H69 121.0
C70 C69 H69 121.0
O3 C70 C71 114.8(9)
O3 C70 C69 124.0(9)
C71 C70 C69 121.2(9)
C72 C71 C70 119.9(10)
C72 C71 H71 120.1
C70 C71 H71 120.1
C67 C72 C71 119.8(9)
C67 C72 H72 120.1
C71 C72 H72 120.1
O3 C73 C74 104.3(8)
O3 C73 H73A 110.9
C74 C73 H73A 110.9
O3 C73 H73B 110.9
C74 C73 H73B 110.9
H73A C73 H73B 108.9
C78 C74 C75 117.8(10)
C78 C74 C73 116.9(8)
C75 C74 C73 125.2(9)
C76 C75 C74 120.7(10)
C76 C75 H75 119.7
C74 C75 H75 119.7
C75 C76 C77 119.1(9)
C75 C76 H76 120.5
C77 C76 H76 120.5
N7 C77 C76 121.4(10)
N7 C77 H77 119.3
C76 C77 H77 119.3
N7 C78 C74 121.9(9)
N7 C78 H78 119.1
C74 C78 H78 119.1
C80 C79 N4 106.9(9)
C80 C79 C57 131.6(9)
N4 C79 C57 121.3(8)
C79 C80 C81 108.8(9)
C79 C80 H80 125.6
C81 C80 H80 125.6
C82 C81 C80 107.5(9)
C82 C81 H81 126.3
C80 C81 H81 126.3
N4 C82 C81 106.3(8)
N4 C82 C83 121.4(8)
C81 C82 C83 131.9(9)
C82 C83 C1 112.0(7)
C82 C83 C85 108.8(7)
C1 C83 C85 111.9(8)
C82 C83 C84 108.4(8)
C1 C83 C84 107.6(7)
C85 C83 C84 107.9(8)
C83 C84 H84A 109.5
C83 C84 H84B 109.5
H84A C84 H84B 109.5
C83 C84 H84C 109.5
H84A C84 H84C 109.5
H84B C84 H84C 109.5
C90 C85 C86 117.1(8)
C90 C85 C83 123.5(8)
C86 C85 C83 119.4(9)
C87 C86 C85 120.9(9)
C87 C86 H86 119.5
C85 C86 H86 119.5
C86 C87 C88 122.2(9)
C86 C87 H87 118.9
C88 C87 H87 118.9
C87 C88 C89 117.5(9)
C87 C88 C91 123.7(9)
C89 C88 C91 118.7(10)
C90 C89 C88 120.6(9)
C90 C89 H89 119.7
C88 C89 H89 119.7
C89 C90 C85 121.8(9)
C89 C90 H90 119.1
C85 C90 H90 119.1
C92 C91 C88 176.0(12)
C91 C92 C93 172.8(12)
C94 C93 C98 117.6(10)
C94 C93 C92 123.2(11)
C98 C93 C92 119.1(10)
C95 C94 C93 120.8(10)
C95 C94 H94 119.6
C93 C94 H94 119.6
C96 C95 C94 120.1(9)
C96 C95 H95 119.9
C94 C95 H95 119.9
O4 C96 C95 126.3(9)
O4 C96 C97 113.2(9)
C95 C96 C97 120.4(10)
C98 C97 C96 119.5(11)
C98 C97 H97 120.2
C96 C97 H97 120.2
C97 C98 C93 121.4(10)
C97 C98 H98 119.3
C93 C98 H98 119.3
O4 C99 C100 109.3(8)
O4 C99 H99A 109.8
C100 C99 H99A 109.8
O4 C99 H99B 109.8
C100 C99 H99B 109.8
H99A C99 H99B 108.3
C104 C100 C101 118.0(9)
C104 C100 C99 121.6(9)
C101 C100 C99 120.3(9)
C100 C101 C102 119.4(10)
C100 C101 H101 120.3
C102 C101 H101 120.3
C103 C102 C101 120.5(9)
C103 C102 H102 119.7
C101 C102 H102 119.7
C102 C103 N8 120.5(10)
C102 C103 H103 119.8
N8 C103 H103 119.8
N8 C104 C100 123.3(9)
N8 C104 H104 118.3
C100 C104 H104 118.3
O1B N1B C5B 120.0(8)
O1B N1B C1B 119.2(8)
C5B N1B C1B 120.8(9)
N1B C1B C2B 119.0(9)
N1B C1B H1B 120.5
C2B C1B H1B 120.5
C1B C2B C3B 121.1(10)
C1B C2B H2B 119.4
C3B C2B H2B 119.4
C4B C3B C2B 118.9(10)
C4B C3B H3B 120.6
C2B C3B H3B 120.6
C3B C4B C5B 120.3(9)
C3B C4B H4B 119.8
C5B C4B H4B 119.8
N1B C5B C4B 119.6(9)
N1B C5B H5B 120.2
C4B C5B H5B 120.2
N1C C1C C2C 177.7(13)
C1C C2C H2C1 109.5
C1C C2C H2C2 109.5
H2C1 C2C H2C2 109.5
C1C C2C H2C3 109.5
H2C1 C2C H2C3 109.5
H2C2 C2C H2C3 109.5
F3D B1D F1D 115.9(18)
F3D B1D F4D 107.0(11)
F1D B1D F4D 99.1(15)
F4D' B1D F1D' 123.0(17)
F4D' B1D F2D' 116(2)
F1D' B1D F2D' 108.9(18)
F3D B1D F2D 122.0(16)
F1D B1D F2D 107.3(16)
F4D B1D F2D 102.0(15)
F4D' B1D F3D' 107.8(13)
F1D' B1D F3D' 101.6(16)
F2D' B1D F3D' 94.7(16)
F3E B1E F1E 110.7(11)
F3E B1E F2E 112.1(12)
F1E B1E F2E 109.1(9)
F3E B1E F4E 106.9(14)
F1E B1E F4E 108.0(10)
F2E B1E F4E 109.9(16)
F3E' B1E' F1E' 115.8(18)
F3E' B1E' F4E' 107.2(12)
F1E' B1E' F4E' 99.4(15)
F3E' B1E' F2E' 121.7(16)
F1E' B1E' F2E' 107.4(16)
F4E' B1E' F2E' 102.0(14)
Cl2S C1S Cl3S 113.8(7)
Cl2S C1S Cl1S 111.5(6)
Cl3S C1S Cl1S 110.5(6)
Cl2S C1S H1S 106.9
Cl3S C1S H1S 106.9
Cl1S C1S H1S 106.9
Cl5S C1S' Cl6S 114.4(8)
Cl5S C1S' Cl4S 111.8(7)
Cl6S C1S' Cl4S 111.0(7)
Cl5S C1S' H1S' 106.4
Cl6S C1S' H1S' 106.4
Cl4S C1S' H1S' 106.4
Cl3R C1R Cl2R 113.1(5)
Cl3R C1R Cl1R 111.3(6)
Cl2R C1R Cl1R 107.4(5)
Cl3R C1R H1R 108.3
Cl2R C1R H1R 108.3
Cl1R C1R H1R 108.3
N1Q C1Q C2Q 178.2(17)
C1Q C2Q H2Q1 109.5
C1Q C2Q H2Q2 109.5
H2Q1 C2Q H2Q2 109.5
C1Q C2Q H2Q3 109.5
H2Q1 C2Q H2Q3 109.5
H2Q2 C2Q H2Q3 109.5
Cl2T C1T Cl3T 108.8(7)
Cl2T C1T Cl1T 109.3(7)
Cl3T C1T Cl1T 109.4(7)
Cl2T C1T H1T 109.8
Cl3T C1T H1T 109.8
Cl1T C1T H1T 109.8
Cl2U C1U Cl1U 108.6(4)
Cl2U C1U Cl3U 108.9(4)
Cl1U C1U Cl3U 109.6(4)
Cl2U C1U H1U 109.9
Cl1U C1U H1U 109.9
Cl3U C1U H1U 109.9
Cl1W C1W Cl3W 108.3(6)
Cl1W C1W Cl2W 108.5(6)
Cl3W C1W Cl2W 109.8(6)
Cl1W C1W H1W 110.1
Cl3W C1W H1W 110.1
Cl2W C1W H1W 110.1
Cl2X C1X Cl1X 109.9(6)
Cl2X C1X Cl3X 109.3(6)
Cl1X C1X Cl3X 109.8(6)
Cl2X C1X H1X 109.3
Cl1X C1X H1X 109.3
Cl3X C1X H1X 109.3
Cl2Y C1Y Cl3Y 108.0(6)
Cl2Y C1Y Cl1Y 109.0(6)
Cl3Y C1Y Cl1Y 110.2(6)
Cl2Y C1Y H1Y 109.9
Cl3Y C1Y H1Y 109.9
Cl1Y C1Y H1Y 109.9
Cl2Z C1Z Cl1Z 109.8(5)
Cl2Z C1Z Cl3Z 108.9(5)
Cl1Z C1Z Cl3Z 109.2(5)
Cl2Z C1Z H1Z 109.7
Cl1Z C1Z H1Z 109.7
Cl3Z C1Z H1Z 109.7
Cl2A C1AA Cl3A 109.3(5)
Cl2A C1AA Cl1A 109.8(5)
Cl3A C1AA Cl1A 109.8(5)
Cl2A C1AA H1AA 109.3
Cl3A C1AA H1AA 109.3
Cl1A C1AA H1AA 109.3
Cl2B C1AB Cl3B 108.8(5)
Cl2B C1AB Cl1B 109.8(5)
Cl3B C1AB Cl1B 109.5(5)
Cl2B C1AB H1AB 109.6
Cl3B C1AB H1AB 109.6
Cl1B C1AB H1AB 109.6

loop_
_geom_bond_atom_site_label_1
_geom_bond_atom_site_label_2
_geom_bond_distance
Pd1 N5 2.006(8)
Pd1 N6 2.012(8)
Pd1 N8 2.019(8)
Pd1 N7 2.027(8)
O1 C18 1.358(11)
O1 C21 1.392(12)
O2 C44 1.375(10)
O2 C47 1.462(10)
O3 C70 1.388(11)
O3 C73 1.430(11)
O4 C96 1.367(11)
O4 C99 1.423(10)
N1 C1 1.369(11)
N1 C4 1.386(10)
N1 H1N 0.8800
N2 C30 1.353(11)
N2 C27 1.394(11)
N2 H2N 0.8800
N3 C53 1.368(11)
N3 C56 1.375(11)
N3 H3N 0.8800
N4 C82 1.373(11)
N4 C79 1.374(11)
N4 H4N 0.8800
N5 C25 1.337(13)
N5 C26 1.343(11)
N6 C52 1.339(11)
N6 C51 1.360(12)
N7 C77 1.342(11)
N7 C78 1.355(12)
N8 C104 1.346(12)
N8 C103 1.373(12)
C1 C2 1.349(12)
C1 C83 1.516(11)
C2 C3 1.431(12)
C2 H2 0.9500
C3 C4 1.355(13)
C3 H3 0.9500
C4 C5 1.512(13)
C5 C27 1.510(13)
C5 C6 1.543(12)
C5 C7 1.559(13)
C6 H6A 0.9800
C6 H6B 0.9800
C6 H6C 0.9800
C7 C8 1.393(13)
C7 C12 1.403(13)
C8 C9 1.384(13)
C8 H8 0.9500
C9 C10 1.386(14)
C9 H9 0.9500
C10 C11 1.412(13)
C10 C13 1.437(15)
C11 C12 1.342(13)
C11 H11 0.9500
C12 H12 0.9500
C13 C14 1.187(14)
C14 C15 1.443(15)
C15 C20 1.368(14)
C15 C16 1.421(14)
C16 C17 1.387(14)
C16 H16 0.9500
C17 C18 1.416(15)
C17 H17 0.9500
C18 C19 1.382(14)
C19 C20 1.376(14)
C19 H19 0.9500
C20 H20 0.9500
C21 C22 1.522(13)
C21 H21A 0.9900
C21 H21B 0.9900
C22 C23 1.369(14)
C22 C26 1.383(13)
C23 C24 1.392(13)
C23 H23 0.9500
C24 C25 1.387(13)
C24 H24 0.9500
C25 H25 0.9500
C26 H26 0.9500
C27 C28 1.369(12)
C28 C29 1.386(13)
C28 H28 0.9500
C29 C30 1.379(11)
C29 H29 0.9500
C30 C31 1.510(12)
C31 C53 1.505(12)
C31 C33 1.544(12)
C31 C32 1.562(12)
C32 H32A 0.9800
C32 H32B 0.9800
C32 H32C 0.9800
C33 C34 1.385(12)
C33 C38 1.393(11)
C34 C35 1.363(12)
C34 H34 0.9500
C35 C36 1.408(12)
C35 H35 0.9500
C36 C37 1.398(13)
C36 C39 1.441(14)
C37 C38 1.355(12)
C37 H37 0.9500
C38 H38 0.9500
C39 C40 1.200(13)
C40 C41 1.440(14)
C41 C46 1.389(13)
C41 C42 1.396(13)
C42 C43 1.376(13)
C42 H42 0.9500
C43 C44 1.371(13)
C43 H43 0.9500
C44 C45 1.383(13)
C45 C46 1.371(13)
C45 H45 0.9500
C46 H46 0.9500
C47 C48 1.498(12)
C47 H47A 0.9900
C47 H47B 0.9900
C48 C49 1.381(12)
C48 C52 1.382(12)
C49 C50 1.389(12)
C49 H49 0.9500
C50 C51 1.377(13)
C50 H50 0.9500
C51 H51 0.9500
C52 H52 0.9500
C53 C54 1.362(13)
C54 C55 1.433(13)
C54 H54 0.9500
C55 C56 1.355(12)
C55 H55 0.9500
C56 C57 1.519(12)
C57 C79 1.512(13)
C57 C59 1.534(12)
C57 C58 1.552(12)
C58 H58A 0.9800
C58 H58B 0.9800
C58 H58C 0.9800
C59 C64 1.393(12)
C59 C60 1.405(12)
C60 C61 1.382(12)
C60 H60 0.9500
C61 C62 1.416(13)
C61 H61 0.9500
C62 C63 1.376(12)
C62 C65 1.445(13)
C63 C64 1.394(12)
C63 H63 0.9500
C65 C66 1.186(12)
C64 H64 0.9500
C66 C67 1.454(13)
C67 C72 1.374(13)
C67 C68 1.402(13)
C68 C69 1.383(12)
C68 H68 0.9500
C69 C70 1.399(13)
C69 H69 0.9500
C70 C71 1.391(13)
C71 C72 1.382(12)
C71 H71 0.9500
C72 H72 0.9500
C73 C74 1.512(13)
C73 H73A 0.9900
C73 H73B 0.9900
C74 C78 1.356(12)
C74 C75 1.391(12)
C75 C76 1.352(13)
C75 H75 0.9500
C76 C77 1.365(13)
C76 H76 0.9500
C77 H77 0.9500
C78 H78 0.9500
C79 C80 1.347(12)
C80 C81 1.409(13)
C80 H80 0.9500
C81 C82 1.378(12)
C81 H81 0.9500
C82 C83 1.512(13)
C83 C85 1.534(12)
C83 C84 1.536(12)
C84 H84A 0.9800
C84 H84B 0.9800
C84 H84C 0.9800
C85 C90 1.386(12)
C85 C86 1.406(11)
C86 C87 1.369(12)
C86 H86 0.9500
C87 C88 1.376(13)
C87 H87 0.9500
C88 C89 1.405(12)
C88 C91 1.453(14)
C89 C90 1.380(12)
C89 H89 0.9500
C90 H90 0.9500
C91 C92 1.174(13)
C92 C93 1.434(14)
C93 C94 1.394(13)
C93 C98 1.420(15)
C94 C95 1.382(13)
C94 H94 0.9500
C95 C96 1.368(13)
C95 H95 0.9500
C96 C97 1.403(13)
C97 C98 1.350(14)
C97 H97 0.9500
C98 H98 0.9500
C99 C100 1.486(13)
C99 H99A 0.9900
C99 H99B 0.9900
C100 C104 1.373(13)
C100 C101 1.377(12)
C101 C102 1.380(13)
C101 H101 0.9500
C102 C103 1.364(13)
C102 H102 0.9500
C103 H103 0.9500
C104 H104 0.9500
O1B N1B 1.332(9)
N1B C5B 1.352(10)
N1B C1B 1.360(11)
C1B C2B 1.364(14)
C1B H1B 0.9500
C2B C3B 1.368(13)
C2B H2B 0.9500
C3B C4B 1.358(13)
C3B H3B 0.9500
C4B C5B 1.375(13)
C4B H4B 0.9500
C5B H5B 0.9500
N1C C1C 1.142(12)
C1C C2C 1.436(15)
C2C H2C1 0.9800
C2C H2C2 0.9800
C2C H2C3 0.9800
B1D F3D 1.31(2)
B1D F4D' 1.370(10)
B1D F1D 1.387(10)
B1D F4D 1.392(9)
B1D F1D' 1.393(10)
B1D F2D' 1.394(7)
B1D F2D 1.396(7)
B1D F3D' 1.48(2)
B1E F3E 1.366(19)
B1E F1E 1.383(10)
B1E F2E 1.387(7)
B1E F4E 1.389(10)
B1E' F3E' 1.31(2)
B1E' F1E' 1.385(11)
B1E' F4E' 1.392(11)
B1E' F2E' 1.397(9)
C1S Cl2S 1.733(8)
C1S Cl3S 1.741(8)
C1S Cl1S 1.752(8)
C1S H1S 1.0000
C1S' Cl5S 1.727(9)
C1S' Cl6S 1.737(9)
C1S' Cl4S 1.746(9)
C1S' H1S' 1.0000
Cl1R C1R 1.804(8)
Cl2R C1R 1.729(8)
Cl3R C1R 1.709(11)
C1R H1R 1.0000
N1Q C1Q 1.134(17)
C1Q C2Q 1.451(19)
C2Q H2Q1 0.9800
C2Q H2Q2 0.9800
C2Q H2Q3 0.9800
C1T Cl2T 1.779(5)
C1T Cl3T 1.779(5)
C1T Cl1T 1.780(5)
C1T H1T 1.0000
C1U Cl2U 1.777(4)
C1U Cl1U 1.777(4)
C1U Cl3U 1.777(4)
C1U H1U 1.0000
C1W Cl1W 1.775(5)
C1W Cl3W 1.776(5)
C1W Cl2W 1.781(5)
C1W H1W 1.0000
C1X Cl2X 1.776(5)
C1X Cl1X 1.777(5)
C1X Cl3X 1.778(5)
C1X H1X 1.0000
C1Y Cl2Y 1.776(5)
C1Y Cl3Y 1.777(5)
C1Y Cl1Y 1.777(5)
C1Y H1Y 1.0000
C1Z Cl2Z 1.778(4)
C1Z Cl1Z 1.778(4)
C1Z Cl3Z 1.778(4)
C1Z H1Z 1.0000
C1AA Cl2A 1.776(4)
C1AA Cl3A 1.776(4)
C1AA Cl1A 1.777(4)
C1AA H1AA 1.0000
C1AB Cl2B 1.776(4)
C1AB Cl3B 1.777(4)
C1AB Cl1B 1.778(4)
C1AB H1AB 1.0000

loop_
_geom_torsion_atom_site_label_1
_geom_torsion_atom_site_label_2
_geom_torsion_atom_site_label_3
_geom_torsion_atom_site_label_4
_geom_torsion
C4 N1 C1 C2 3.2(11)
C4 N1 C1 C83 -179.1(8)
N1 C1 C2 C3 -3.0(11)
C83 C1 C2 C3 179.6(9)
C1 C2 C3 C4 1.8(11)
C2 C3 C4 N1 0.1(11)
C2 C3 C4 C5 -177.7(10)
C1 N1 C4 C3 -2.0(10)
C1 N1 C4 C5 176.1(9)
C3 C4 C5 C27 -116.1(11)
N1 C4 C5 C27 66.3(11)
C3 C4 C5 C6 2.3(15)
N1 C4 C5 C6 -175.2(8)
C3 C4 C5 C7 119.4(11)
N1 C4 C5 C7 -58.1(12)
C27 C5 C7 C8 -148.3(8)
C4 C5 C7 C8 -23.6(12)
C6 C5 C7 C8 94.1(10)
C27 C5 C7 C12 35.5(11)
C4 C5 C7 C12 160.2(8)
C6 C5 C7 C12 -82.0(11)
C12 C7 C8 C9 -5.3(13)
C5 C7 C8 C9 178.4(8)
C7 C8 C9 C10 2.0(15)
C8 C9 C10 C11 2.6(15)
C8 C9 C10 C13 -172.2(9)
C9 C10 C11 C12 -3.8(15)
C13 C10 C11 C12 171.0(9)
C10 C11 C12 C7 0.4(15)
C8 C7 C12 C11 4.2(14)
C5 C7 C12 C11 -179.5(9)
C20 C15 C16 C17 0.6(16)
C14 C15 C16 C17 178.0(10)
C15 C16 C17 C18 -1.4(17)
C21 O1 C18 C19 -5.7(15)
C21 O1 C18 C17 174.9(9)
C16 C17 C18 O1 179.8(10)
C16 C17 C18 C19 0.4(17)
O1 C18 C19 C20 -178.0(10)
C17 C18 C19 C20 1.4(16)
C16 C15 C20 C19 1.2(17)
C14 C15 C20 C19 -176.1(10)
C18 C19 C20 C15 -2.2(17)
C18 O1 C21 C22 -176.3(8)
O1 C21 C22 C23 -140.2(10)
O1 C21 C22 C26 42.3(12)
C26 C22 C23 C24 -1.4(15)
C21 C22 C23 C24 -178.8(10)
C22 C23 C24 C25 1.0(17)
C26 N5 C25 C24 0.0(15)
Pd1 N5 C25 C24 169.0(8)
C23 C24 C25 N5 -0.4(16)
C25 N5 C26 C22 -0.4(15)
Pd1 N5 C26 C22 -169.4(7)
C23 C22 C26 N5 1.1(15)
C21 C22 C26 N5 178.7(9)
C30 N2 C27 C28 0.5(10)
C30 N2 C27 C5 -174.7(9)
C4 C5 C27 C28 115.1(11)
C6 C5 C27 C28 -3.3(15)
C7 C5 C27 C28 -120.2(11)
C4 C5 C27 N2 -70.9(11)
C6 C5 C27 N2 170.7(8)
C7 C5 C27 N2 53.8(11)
N2 C27 C28 C29 -0.4(11)
C5 C27 C28 C29 174.4(10)
C27 C28 C29 C30 0.1(12)
C27 N2 C30 C29 -0.5(10)
C27 N2 C30 C31 176.4(8)
C28 C29 C30 N2 0.2(11)
C28 C29 C30 C31 -176.3(10)
N2 C30 C31 C53 70.2(11)
C29 C30 C31 C53 -113.8(11)
N2 C30 C31 C33 -54.1(11)
C29 C30 C31 C33 121.9(11)
N2 C30 C31 C32 -171.0(8)
C29 C30 C31 C32 5.0(14)
C53 C31 C33 C34 -157.3(8)
C30 C31 C33 C34 -32.9(11)
C32 C31 C33 C34 85.7(10)
C53 C31 C33 C38 27.4(12)
C30 C31 C33 C38 151.8(8)
C32 C31 C33 C38 -89.6(10)
C38 C33 C34 C35 -2.2(13)
C31 C33 C34 C35 -177.7(8)
C33 C34 C35 C36 2.2(14)
C34 C35 C36 C37 -1.7(14)
C34 C35 C36 C39 -178.3(9)
C35 C36 C37 C38 1.5(14)
C39 C36 C37 C38 178.0(9)
C36 C37 C38 C33 -1.7(15)
C34 C33 C38 C37 2.0(14)
C31 C33 C38 C37 177.4(9)
C46 C41 C42 C43 -0.3(14)
C40 C41 C42 C43 -176.6(9)
C41 C42 C43 C44 -0.2(14)
C42 C43 C44 O2 176.7(9)
C42 C43 C44 C45 0.4(15)
C47 O2 C44 C43 0.2(13)
C47 O2 C44 C45 176.8(8)
C43 C44 C45 C46 0.0(15)
O2 C44 C45 C46 -176.8(8)
C44 C45 C46 C41 -0.6(15)
C42 C41 C46 C45 0.7(14)
C40 C41 C46 C45 176.9(9)
C44 O2 C47 C48 -164.3(8)
O2 C47 C48 C49 -136.7(8)
O2 C47 C48 C52 45.3(11)
C52 C48 C49 C50 -1.6(13)
C47 C48 C49 C50 -179.7(9)
C48 C49 C50 C51 1.2(14)
C52 N6 C51 C50 1.1(13)
Pd1 N6 C51 C50 -175.2(7)
C49 C50 C51 N6 -1.0(14)
C51 N6 C52 C48 -1.5(13)
Pd1 N6 C52 C48 174.9(7)
C49 C48 C52 N6 1.8(14)
C47 C48 C52 N6 179.9(8)
C56 N3 C53 C54 0.3(10)
C56 N3 C53 C31 -177.1(8)
C30 C31 C53 C54 110.4(11)
C33 C31 C53 C54 -125.7(10)
C32 C31 C53 C54 -9.4(13)
C30 C31 C53 N3 -72.8(10)
C33 C31 C53 N3 51.0(11)
C32 C31 C53 N3 167.3(8)
N3 C53 C54 C55 -0.6(10)
C31 C53 C54 C55 176.5(9)
C53 C54 C55 C56 0.7(10)
C54 C55 C56 N3 -0.5(10)
C54 C55 C56 C57 179.7(8)
C53 N3 C56 C55 0.1(10)
C53 N3 C56 C57 180.0(7)
C55 C56 C57 C79 -106.8(11)
N3 C56 C57 C79 73.3(10)
C55 C56 C57 C59 130.0(10)
N3 C56 C57 C59 -49.9(11)
C55 C56 C57 C58 11.6(13)
N3 C56 C57 C58 -168.2(8)
C79 C57 C59 C64 33.8(11)
C56 C57 C59 C64 156.6(8)
C58 C57 C59 C64 -84.3(10)
C79 C57 C59 C60 -148.8(8)
C56 C57 C59 C60 -26.0(11)
C58 C57 C59 C60 93.0(9)
C64 C59 C60 C61 -0.2(12)
C57 C59 C60 C61 -177.6(8)
C59 C60 C61 C62 0.5(13)
C60 C61 C62 C63 -0.2(13)
C60 C61 C62 C65 -179.1(8)
C61 C62 C63 C64 -0.5(13)
C65 C62 C63 C64 178.4(8)
C60 C59 C64 C63 -0.4(13)
C57 C59 C64 C63 177.0(8)
C62 C63 C64 C59 0.8(13)
C72 C67 C68 C69 -0.1(14)
C66 C67 C68 C69 -179.9(8)
C67 C68 C69 C70 -1.2(13)
C73 O3 C70 C71 -179.0(7)
C73 O3 C70 C69 0.6(12)
C68 C69 C70 O3 -178.4(8)
C68 C69 C70 C71 1.2(13)
O3 C70 C71 C72 179.7(8)
C69 C70 C71 C72 0.1(13)
C68 C67 C72 C71 1.5(13)
C66 C67 C72 C71 -178.7(8)
C70 C71 C72 C67 -1.5(13)
C70 O3 C73 C74 160.9(7)
O3 C73 C74 C78 -61.7(11)
O3 C73 C74 C75 114.7(10)
C78 C74 C75 C76 -0.7(15)
C73 C74 C75 C76 -177.0(9)
C74 C75 C76 C77 2.4(15)
C78 N7 C77 C76 0.2(14)
Pd1 N7 C77 C76 171.9(7)
C75 C76 C77 N7 -2.2(14)
C77 N7 C78 C74 1.5(14)
Pd1 N7 C78 C74 -170.7(7)
C75 C74 C78 N7 -1.3(14)
C73 C74 C78 N7 175.3(9)
C82 N4 C79 C80 0.0(9)
C82 N4 C79 C57 -176.2(7)
C56 C57 C79 C80 110.3(11)
C59 C57 C79 C80 -124.7(10)
C58 C57 C79 C80 -7.8(13)
C56 C57 C79 N4 -74.6(10)
C59 C57 C79 N4 50.3(10)
C58 C57 C79 N4 167.3(8)
N4 C79 C80 C81 0.4(10)
C57 C79 C80 C81 176.0(9)
C79 C80 C81 C82 -0.6(10)
C79 N4 C82 C81 -0.4(9)
C79 N4 C82 C83 172.7(7)
C80 C81 C82 N4 0.6(10)
C80 C81 C82 C83 -171.4(9)
N4 C82 C83 C1 76.0(10)
C81 C82 C83 C1 -113.0(10)
N4 C82 C83 C85 -48.3(10)
C81 C82 C83 C85 122.7(10)
N4 C82 C83 C84 -165.4(7)
C81 C82 C83 C84 5.6(13)
C2 C1 C83 C82 111.4(11)
N1 C1 C83 C82 -65.8(11)
C2 C1 C83 C85 -126.0(11)
N1 C1 C83 C85 56.8(12)
C2 C1 C83 C84 -7.6(14)
N1 C1 C83 C84 175.2(9)
C82 C83 C85 C90 135.4(9)
C1 C83 C85 C90 11.1(13)
C84 C83 C85 C90 -107.1(10)
C82 C83 C85 C86 -44.8(11)
C1 C83 C85 C86 -169.1(8)
C84 C83 C85 C86 72.7(10)
C90 C85 C86 C87 -1.8(13)
C83 C85 C86 C87 178.4(9)
C85 C86 C87 C88 1.4(15)
C86 C87 C88 C89 -0.3(15)
C86 C87 C88 C91 -175.2(10)
C87 C88 C89 C90 -0.4(15)
C91 C88 C89 C90 174.8(9)
C88 C89 C90 C85 -0.1(15)
C86 C85 C90 C89 1.2(14)
C83 C85 C90 C89 -179.0(9)
C98 C93 C94 C95 -1.3(15)
C92 C93 C94 C95 -179.1(10)
C93 C94 C95 C96 0.9(15)
C99 O4 C96 C95 -6.5(15)
C99 O4 C96 C97 175.4(9)
C94 C95 C96 O4 -179.4(9)
C94 C95 C96 C97 -1.4(15)
O4 C96 C97 C98 -179.5(9)
C95 C96 C97 C98 2.3(16)
C96 C97 C98 C93 -2.7(17)
C94 C93 C98 C97 2.2(16)
C92 C93 C98 C97 -179.9(10)
C96 O4 C99 C100 177.5(8)
O4 C99 C100 C104 -6.7(13)
O4 C99 C100 C101 177.0(9)
C104 C100 C101 C102 1.4(14)
C99 C100 C101 C102 177.8(9)
C100 C101 C102 C103 -0.8(15)
C101 C102 C103 N8 0.9(15)
C104 N8 C103 C102 -1.5(14)
Pd1 N8 C103 C102 -167.6(7)
C103 N8 C104 C100 2.2(14)
Pd1 N8 C104 C100 168.2(7)
C101 C100 C104 N8 -2.2(15)
C99 C100 C104 N8 -178.6(9)
O1B N1B C1B C2B -178.5(9)
C5B N1B C1B C2B 2.9(15)
N1B C1B C2B C3B 0.4(16)
C1B C2B C3B C4B -1.1(16)
C2B C3B C4B C5B -1.6(16)
O1B N1B C5B C4B 175.8(8)
C1B N1B C5B C4B -5.6(14)
C3B C4B C5B N1B 4.9(15)
